data_4088842
loop_
_publ_author_name
'Stolley, Ryan M.'
'Darmon, Jonathan M.'
'Das, Parthapratim'
'Helm, Monte L.'

_publ_section_title
;
 Nickel Bis-Diphosphine Complexes: Controlling the Binding and Heterolysis
 of H2
;
_journal_issue 17
_journal_name_full Organometallics
_journal_page_first 2965
_journal_paper_doi 10.1021/acs.organomet.6b00486
_journal_volume 35
_journal_year 2016
_chemical_formula_moiety 'C56 H67 N Ni P4, 2(B F4), C H2 Cl2'
_chemical_formula_sum 'C57 H69 B2 Cl2 F8 N Ni P4'
_chemical_formula_weight 1195.24
_chemical_name_systematic '[Ni(8P2N)(dppe)](BF4)2'
_space_group_crystal_system triclinic
_space_group_IT_number 2
_space_group_name_Hall '-P 1'
_space_group_name_H-M_alt 'P -1'
_atom_sites_solution_hydrogens geom
_audit_creation_date 2016-01-26
_audit_creation_method
;
Olex2 1.2
(compiled 2015.09.30 svn.r3233 for OlexSys, GUI svn.r5103)
;
_cell_angle_alpha 89.347(2)
_cell_angle_beta 81.996(2)
_cell_angle_gamma 88.173(2)
_cell_formula_units_Z 4
_cell_length_a 13.1394(6)
_cell_length_b 19.3197(10)
_cell_length_c 22.4236(12)
_cell_measurement_reflns_used 9936
_cell_measurement_temperature 100
_cell_measurement_theta_max 28.706
_cell_measurement_theta_min 2.21
_cell_volume 5633.8(5)
_computing_cell_refinement 'SAINT v8.34A (Bruker, 2013)'
_computing_data_reduction 'SAINT v8.34A (Bruker, 2013)'
_computing_molecular_graphics 'Olex2 (Dolomanov et al., 2009)'
_computing_publication_material 'Olex2 (Dolomanov et al., 2009)'
_computing_structure_refinement 'ShelXL (Sheldrick, 2015)'
_diffrn_ambient_temperature 100.0
_diffrn_measured_fraction_theta_full 0.997
_diffrn_measured_fraction_theta_max 0.981
_diffrn_measurement_device_type 'Bruker APEX-II CCD'
_diffrn_measurement_method '\f and \w scans'
_diffrn_radiation_type MoK\a
_diffrn_radiation_wavelength 0.71073
_diffrn_reflns_av_R_equivalents 0.0319
_diffrn_reflns_av_unetI/netI 0.0403
_diffrn_reflns_Laue_measured_fraction_full 0.997
_diffrn_reflns_Laue_measured_fraction_max 0.981
_diffrn_reflns_limit_h_max 17
_diffrn_reflns_limit_h_min -17
_diffrn_reflns_limit_k_max 25
_diffrn_reflns_limit_k_min -26
_diffrn_reflns_limit_l_max 30
_diffrn_reflns_limit_l_min -30
_diffrn_reflns_number 92721
_diffrn_reflns_point_group_measured_fraction_full 0.997
_diffrn_reflns_point_group_measured_fraction_max 0.981
_diffrn_reflns_theta_full 25.242
_diffrn_reflns_theta_max 28.808
_diffrn_reflns_theta_min 1.393
_diffrn_standards_number 0
_exptl_absorpt_coefficient_mu 0.618
_exptl_absorpt_correction_T_max 0.7458
_exptl_absorpt_correction_T_min 0.6232
_exptl_absorpt_correction_type multi-scan
_exptl_absorpt_process_details
;
SADABS-2012/1 (Bruker,2012) was used for absorption correction.
wR2(int) was 0.0631 before and 0.0426 after correction.
The Ratio of minimum to maximum transmission is 0.8356.
The \l/2 correction factor is 0.0015.
;
_exptl_crystal_colour 'clear reddish orange'
_exptl_crystal_colour_lustre clear
_exptl_crystal_colour_modifier reddish
_exptl_crystal_colour_primary orange
_exptl_crystal_density_diffrn 1.409
_exptl_crystal_description plate
_exptl_crystal_F_000 2488
_exptl_crystal_recrystallization_method 'layering hexanes onto a dichloromethane solution.'
_exptl_crystal_size_max 0.2
_exptl_crystal_size_mid 0.1
_exptl_crystal_size_min 0.076
_refine_diff_density_max 0.616
_refine_diff_density_min -0.537
_refine_diff_density_rms 0.063
_refine_ls_extinction_method none
_refine_ls_goodness_of_fit_ref 1.024
_refine_ls_hydrogen_treatment constr
_refine_ls_matrix_type full
_refine_ls_number_parameters 1458
_refine_ls_number_reflns 28861
_refine_ls_number_restraints 0
_refine_ls_restrained_S_all 1.024
_refine_ls_R_factor_all 0.0531
_refine_ls_R_factor_gt 0.0359
_refine_ls_shift/su_max 0.002
_refine_ls_shift/su_mean 0.000
_refine_ls_structure_factor_coef Fsqd
_refine_ls_weighting_details 'w=1/[\s^2^(Fo^2^)+(0.0370P)^2^+2.9108P] where P=(Fo^2^+2Fc^2^)/3'
_refine_ls_weighting_scheme calc
_refine_ls_wR_factor_gt 0.0813
_refine_ls_wR_factor_ref 0.0887
_reflns_Friedel_coverage 0.000
_reflns_number_gt 22621
_reflns_number_total 28861
_reflns_threshold_expression 'I > 2\s(I)'
_cod_data_source_file om6b00486_si_002.cif
_cod_data_source_block stol019_0m
_cod_database_code 4088842
_shelx_space_group_comment
;
The symmetry employed for this shelxl refinement is uniquely defined
by the following loop, which should always be used as a source of
symmetry information in preference to the above space-group names.
They are only intended as comments.
;
_olex2_refinement_description
;
1. Fixed Uiso
 At 1.2 times of:
  All C(H) groups, All C(H,H) groups, All C(H,H,H,H) groups
2. Others
 Sof(H57C)=Sof(H57D)=Sof(Cl2A)=1-FVAR(1)
 Sof(H57A)=Sof(H57B)=Sof(Cl2)=FVAR(1)
 Sof(F12A)=1-FVAR(2)
 Sof(F12)=FVAR(2)
 Sof(F10A)=1-FVAR(3)
 Sof(F10)=FVAR(3)
 Sof(F3A)=1-FVAR(4)
 Sof(F3)=FVAR(4)
 Sof(F1A)=1-FVAR(5)
 Sof(F1)=FVAR(5)
 Sof(F2A)=1-FVAR(6)
 Sof(F2)=FVAR(6)
 Sof(F4A)=1-FVAR(7)
 Sof(F4)=FVAR(7)
 Sof(H4AB)=Sof(C3A)=Sof(H3A)=Sof(C4A)=Sof(H4A)=Sof(C2A)=Sof(H2A)=Sof(C1A)=
 Sof(H1A)=1-FVAR(8)
 Sof(H4AA)=Sof(C3)=Sof(H3)=Sof(C1)=Sof(H1)=Sof(C2)=Sof(H2)=Sof(C4)=Sof(H4)=
 FVAR(8)
3.a Ternary CH refined with riding coordinates:
 C6(H6), C19(H19), C25(H25), C6'(H6'), C19'(H19'), C25'(H25')
3.b Secondary CH2 refined with riding coordinates:
 C0AA(H0AA,H0AB), C1AA(H1AA,H1AB), C2AA(H2AA,H2AB), C5AA(H5AA,H5AB), C5(H5A,
 H5B), C20(H20A,H20B), C21(H21A,H21B), C22(H22A,H22B), C23(H23A,H23B), C24(H24A,
 H24B), C26(H26A,H26B), C27(H27A,H27B), C28(H28A,H28B), C29(H29A,H29B),
 C30(H30A,H30B), C31(H31A,H31B), C32(H32A,H32B), C1'(H1'A,H1'B), C2'(H2'A,H2'B),
  C3'(H3'A,H3'B), C4'(H4'A,H4'B), C5'(H5'A,H5'B), C20'(H20C,H20D), C21'(H21C,
 H21D), C22'(H22C,H22D), C23'(H23C,H23D), C24'(H24C,H24D), C26'(H26C,H26D),
 C27'(H27C,H27D), C28'(H28C,H28D), C29'(H29C,H29D), C30'(H30C,H30D), C31'(H31C,
 H31D), C32'(H32C,H32D), C57(H57A,H57B), C57(H57C,H57D), C58(H58A,H58B)
3.c Aromatic/amide H refined with riding coordinates:
 C14(H14), C15(H15), C16(H16), C17(H17), C18(H18), C34(H34), C35(H35),
 C36(H36), C37(H37), C38(H38), C40(H40), C41(H41), C42(H42), C43(H43), C44(H44),
  C46(H46), C47(H47), C48(H48), C49(H49), C50(H50), C52(H52), C53(H53),
 C54(H54), C55(H55), C56(H56), C8'(H8'), C9'(H9'), C10'(H10'), C11'(H11'),
 C12'(H12'), C14'(H14'), C15'(H15'), C16'(H16'), C17'(H17'), C18'(H18'),
 C34'(H34'), C35'(H35'), C36'(H36'), C37'(H37'), C38'(H38'), C40'(H40'),
 C41'(H41'), C42'(H42'), C43'(H43'), C44'(H44'), C46'(H46'), C47'(H47'),
 C48'(H48'), C49'(H49'), C50'(H50'), C52'(H52'), C53'(H53'), C54'(H54'),
 C55'(H55'), C56'(H56'), C4AA(H4AA), C4AA(H4AB), C3(H3), C1(H1), C2(H2), C4(H4),
  C3A(H3A), C4A(H4A), C2A(H2A), C1A(H1A)
;
_shelx_shelxl_version_number 2014/7
_olex2_submission_special_instructions 'No special instructions were received'

loop_
_space_group_symop_operation_xyz
'x, y, z'
'-x, -y, -z'

loop_
_atom_site_label
_atom_site_type_symbol
_atom_site_fract_x
_atom_site_fract_y
_atom_site_fract_z
_atom_site_U_iso_or_equiv
_atom_site_adp_type
_atom_site_occupancy
_atom_site_site_symmetry_order
_atom_site_calc_flag
_atom_site_refinement_flags_posn
_atom_site_refinement_flags_occupancy
_atom_site_disorder_assembly
_atom_site_disorder_group
C0AA C 0.13854(12) 0.93583(9) 0.32804(7) 0.0150(3) Uani 1 1 d . . . .
H0AA H 0.1402 0.9366 0.3720 0.018 Uiso 1 1 calc R . . .
H0AB H 0.0663 0.9436 0.3211 0.018 Uiso 1 1 calc R . . .
C1AA C 0.17746(13) 0.86473(9) 0.30350(7) 0.0157(3) Uani 1 1 d . . . .
H1AA H 0.2495 0.8572 0.3110 0.019 Uiso 1 1 calc R . . .
H1AB H 0.1359 0.8287 0.3262 0.019 Uiso 1 1 calc R . . .
C2AA C 0.17319(12) 0.85531(8) 0.23631(7) 0.0144(3) Uani 1 1 d . . . .
H2AA H 0.1005 0.8601 0.2294 0.017 Uiso 1 1 calc R . . .
H2AB H 0.1972 0.8075 0.2253 0.017 Uiso 1 1 calc R . . .
C5AA C 0.15531(12) 0.97769(8) 0.15903(7) 0.0126(3) Uani 1 1 d . . . .
H5AA H 0.1931 1.0159 0.1372 0.015 Uiso 1 1 calc R . . .
H5AB H 0.1178 0.9541 0.1301 0.015 Uiso 1 1 calc R . . .
C5 C 0.13351(12) 1.05175(8) 0.24427(7) 0.0126(3) Uani 1 1 d . . . .
H5A H 0.0813 1.0798 0.2704 0.015 Uiso 1 1 calc R . . .
H5B H 0.1759 1.0841 0.2175 0.015 Uiso 1 1 calc R . . .
C6 C 0.00268(12) 1.05110(9) 0.17967(7) 0.0155(3) Uani 1 1 d . . . .
H6 H 0.0402 1.0881 0.1549 0.019 Uiso 1 1 calc R . . .
C13 C -0.07222(12) 1.08613(9) 0.22869(8) 0.0156(3) Uani 1 1 d . . . .
C14 C -0.07581(14) 1.15800(9) 0.23165(9) 0.0238(4) Uani 1 1 d . . . .
H14 H -0.0335 1.1842 0.2024 0.029 Uiso 1 1 calc R . . .
C15 C -0.14089(15) 1.19187(11) 0.27707(10) 0.0331(5) Uani 1 1 d . . . .
H15 H -0.1429 1.2410 0.2787 0.040 Uiso 1 1 calc R . . .
C16 C -0.20244(14) 1.15447(11) 0.31963(10) 0.0304(5) Uani 1 1 d . . . .
H16 H -0.2462 1.1777 0.3509 0.036 Uiso 1 1 calc R . . .
C17 C -0.20042(14) 1.08275(11) 0.31675(9) 0.0267(4) Uani 1 1 d . . . .
H17 H -0.2435 1.0569 0.3458 0.032 Uiso 1 1 calc R . . .
C18 C -0.13546(13) 1.04867(10) 0.27147(8) 0.0205(4) Uani 1 1 d . . . .
H18 H -0.1342 0.9995 0.2697 0.025 Uiso 1 1 calc R . . .
C19 C 0.22207(12) 1.07461(8) 0.34838(7) 0.0136(3) Uani 1 1 d . . . .
H19 H 0.2794 1.0617 0.3717 0.016 Uiso 1 1 calc R . . .
C20 C 0.24732(12) 1.14445(8) 0.31719(7) 0.0152(3) Uani 1 1 d . . . .
H20A H 0.3138 1.1400 0.2905 0.018 Uiso 1 1 calc R . . .
H20B H 0.1934 1.1577 0.2921 0.018 Uiso 1 1 calc R . . .
C21 C 0.25353(13) 1.20070(9) 0.36373(8) 0.0193(4) Uani 1 1 d . . . .
H21A H 0.2682 1.2455 0.3430 0.023 Uiso 1 1 calc R . . .
H21B H 0.3103 1.1890 0.3872 0.023 Uiso 1 1 calc R . . .
C22 C 0.15200(14) 1.20706(9) 0.40622(8) 0.0221(4) Uani 1 1 d . . . .
H22A H 0.1566 1.2436 0.4363 0.026 Uiso 1 1 calc R . . .
H22B H 0.0957 1.2205 0.3830 0.026 Uiso 1 1 calc R . . .
C23 C 0.12867(14) 1.13860(10) 0.43821(8) 0.0223(4) Uani 1 1 d . . . .
H23A H 0.0625 1.1432 0.4652 0.027 Uiso 1 1 calc R . . .
H23B H 0.1831 1.1267 0.4633 0.027 Uiso 1 1 calc R . . .
C24 C 0.12249(13) 1.08035(9) 0.39345(7) 0.0174(3) Uani 1 1 d . . . .
H24A H 0.0633 1.0896 0.3713 0.021 Uiso 1 1 calc R . . .
H24B H 0.1115 1.0360 0.4155 0.021 Uiso 1 1 calc R . . .
C25 C 0.28575(12) 0.86560(8) 0.11493(7) 0.0127(3) Uani 1 1 d . . . .
H25 H 0.3479 0.8361 0.1200 0.015 Uiso 1 1 calc R . . .
C26 C 0.31353(13) 0.91250(9) 0.05984(7) 0.0154(3) Uani 1 1 d . . . .
H26A H 0.2528 0.9418 0.0533 0.018 Uiso 1 1 calc R . . .
H26B H 0.3691 0.9434 0.0672 0.018 Uiso 1 1 calc R . . .
C27 C 0.34897(14) 0.86906(10) 0.00361(8) 0.0217(4) Uani 1 1 d . . . .
H27A H 0.3646 0.9002 -0.0316 0.026 Uiso 1 1 calc R . . .
H27B H 0.4128 0.8425 0.0091 0.026 Uiso 1 1 calc R . . .
C28 C 0.26654(15) 0.81892(10) -0.00833(8) 0.0239(4) Uani 1 1 d . . . .
H28A H 0.2056 0.8455 -0.0186 0.029 Uiso 1 1 calc R . . .
H28B H 0.2934 0.7893 -0.0431 0.029 Uiso 1 1 calc R . . .
C29 C 0.23515(14) 0.77369(9) 0.04645(8) 0.0208(4) Uani 1 1 d . . . .
H29A H 0.2941 0.7431 0.0537 0.025 Uiso 1 1 calc R . . .
H29B H 0.1785 0.7440 0.0386 0.025 Uiso 1 1 calc R . . .
C30 C 0.19997(13) 0.81703(9) 0.10267(8) 0.0169(3) Uani 1 1 d . . . .
H30A H 0.1825 0.7860 0.1378 0.020 Uiso 1 1 calc R . . .
H30B H 0.1375 0.8449 0.0969 0.020 Uiso 1 1 calc R . . .
C31 C 0.60101(12) 0.90410(9) 0.22883(7) 0.0162(3) Uani 1 1 d . . . .
H31A H 0.5857 0.8548 0.2369 0.019 Uiso 1 1 calc R . . .
H31B H 0.6721 0.9066 0.2076 0.019 Uiso 1 1 calc R . . .
C32 C 0.59148(12) 0.94334(9) 0.28813(7) 0.0157(3) Uani 1 1 d . . . .
H32A H 0.6337 0.9851 0.2825 0.019 Uiso 1 1 calc R . . .
H32B H 0.6185 0.9135 0.3189 0.019 Uiso 1 1 calc R . . .
C33 C 0.47720(12) 1.04909(8) 0.35461(7) 0.0139(3) Uani 1 1 d . . . .
C34 C 0.50320(12) 1.10758(9) 0.31937(8) 0.0163(3) Uani 1 1 d . . . .
H34 H 0.5008 1.1066 0.2772 0.020 Uiso 1 1 calc R . . .
C35 C 0.53255(13) 1.16716(9) 0.34563(8) 0.0193(4) Uani 1 1 d . . . .
H35 H 0.5508 1.2067 0.3214 0.023 Uiso 1 1 calc R . . .
C36 C 0.53530(13) 1.16915(9) 0.40742(8) 0.0207(4) Uani 1 1 d . . . .
H36 H 0.5548 1.2101 0.4254 0.025 Uiso 1 1 calc R . . .
C37 C 0.50965(13) 1.11147(10) 0.44245(8) 0.0212(4) Uani 1 1 d . . . .
H37 H 0.5113 1.1130 0.4846 0.025 Uiso 1 1 calc R . . .
C38 C 0.48136(13) 1.05105(9) 0.41655(8) 0.0176(3) Uani 1 1 d . . . .
H38 H 0.4649 1.0113 0.4409 0.021 Uiso 1 1 calc R . . .
C39 C 0.40965(12) 0.90545(9) 0.37134(7) 0.0157(3) Uani 1 1 d . . . .
C40 C 0.33082(13) 0.92076(9) 0.41847(8) 0.0192(4) Uani 1 1 d . . . .
H40 H 0.3029 0.9667 0.4229 0.023 Uiso 1 1 calc R . . .
C41 C 0.29316(14) 0.86969(10) 0.45866(8) 0.0244(4) Uani 1 1 d . . . .
H41 H 0.2402 0.8808 0.4908 0.029 Uiso 1 1 calc R . . .
C42 C 0.33264(16) 0.80226(11) 0.45211(9) 0.0294(4) Uani 1 1 d . . . .
H42 H 0.3064 0.7671 0.4795 0.035 Uiso 1 1 calc R . . .
C43 C 0.40997(16) 0.78654(10) 0.40578(10) 0.0304(4) Uani 1 1 d . . . .
H43 H 0.4371 0.7404 0.4015 0.036 Uiso 1 1 calc R . . .
C44 C 0.44867(14) 0.83725(9) 0.36533(9) 0.0230(4) Uani 1 1 d . . . .
H44 H 0.5018 0.8257 0.3335 0.028 Uiso 1 1 calc R . . .
C45 C 0.55078(12) 0.89858(9) 0.11048(7) 0.0157(3) Uani 1 1 d . . . .
C46 C 0.57104(13) 0.82700(9) 0.11045(8) 0.0213(4) Uani 1 1 d . . . .
H46 H 0.5569 0.8009 0.1467 0.026 Uiso 1 1 calc R . . .
C47 C 0.61185(14) 0.79444(10) 0.05725(9) 0.0275(4) Uani 1 1 d . . . .
H47 H 0.6270 0.7460 0.0575 0.033 Uiso 1 1 calc R . . .
C48 C 0.63085(15) 0.83150(11) 0.00383(9) 0.0298(5) Uani 1 1 d . . . .
H48 H 0.6579 0.8086 -0.0325 0.036 Uiso 1 1 calc R . . .
C49 C 0.61023(14) 0.90188(11) 0.00369(8) 0.0265(4) Uani 1 1 d . . . .
H49 H 0.6230 0.9274 -0.0329 0.032 Uiso 1 1 calc R . . .
C50 C 0.57085(13) 0.93585(10) 0.05663(8) 0.0202(4) Uani 1 1 d . . . .
H50 H 0.5576 0.9845 0.0562 0.024 Uiso 1 1 calc R . . .
C51 C 0.54680(12) 1.03199(8) 0.16806(7) 0.0136(3) Uani 1 1 d . . . .
C52 C 0.46972(13) 1.08114(9) 0.15898(7) 0.0159(3) Uani 1 1 d . . . .
H52 H 0.4021 1.0666 0.1563 0.019 Uiso 1 1 calc R . . .
C53 C 0.49131(14) 1.15110(9) 0.15386(8) 0.0198(4) Uani 1 1 d . . . .
H53 H 0.4390 1.1841 0.1471 0.024 Uiso 1 1 calc R . . .
C54 C 0.58972(14) 1.17248(10) 0.15867(8) 0.0218(4) Uani 1 1 d . . . .
H54 H 0.6040 1.2204 0.1567 0.026 Uiso 1 1 calc R . . .
C55 C 0.66756(14) 1.12400(10) 0.16640(8) 0.0223(4) Uani 1 1 d . . . .
H55 H 0.7350 1.1389 0.1690 0.027 Uiso 1 1 calc R . . .
C56 C 0.64677(13) 1.05409(9) 0.17030(8) 0.0179(3) Uani 1 1 d . . . .
H56 H 0.7004 1.0210 0.1745 0.021 Uiso 1 1 calc R . . .
N1 N 0.08066(10) 1.00708(7) 0.20705(6) 0.0125(3) Uani 1 1 d . . . .
P3 P 0.24908(3) 0.91553(2) 0.18519(2) 0.01054(8) Uani 1 1 d . . . .
P5 P 0.21657(3) 1.00580(2) 0.29208(2) 0.01103(8) Uani 1 1 d . . . .
P7 P 0.45653(3) 0.96967(2) 0.31521(2) 0.01215(8) Uani 1 1 d . . . .
P9 P 0.51072(3) 0.94249(2) 0.18169(2) 0.01248(8) Uani 1 1 d . . . .
Ni1 Ni 0.35988(2) 0.96149(2) 0.23979(2) 0.01036(5) Uani 1 1 d . . . .
C1' C 0.31994(13) 0.33594(9) 0.72044(8) 0.0185(4) Uani 1 1 d . . . .
H1'A H 0.3136 0.2877 0.7073 0.022 Uiso 1 1 calc R . . .
H1'B H 0.3935 0.3473 0.7121 0.022 Uiso 1 1 calc R . . .
C2' C 0.28597(13) 0.33971(9) 0.78837(8) 0.0194(4) Uani 1 1 d . . . .
H2'A H 0.3277 0.3053 0.8083 0.023 Uiso 1 1 calc R . . .
H2'B H 0.2135 0.3258 0.7967 0.023 Uiso 1 1 calc R . . .
C3' C 0.29451(13) 0.41045(9) 0.81746(8) 0.0175(3) Uani 1 1 d . . . .
H3'A H 0.3675 0.4235 0.8120 0.021 Uiso 1 1 calc R . . .
H3'B H 0.2709 0.4069 0.8612 0.021 Uiso 1 1 calc R . . .
C4' C 0.31026(12) 0.53131(8) 0.73691(7) 0.0139(3) Uani 1 1 d . . . .
H4'A H 0.2723 0.5621 0.7115 0.017 Uiso 1 1 calc R . . .
H4'B H 0.3455 0.5610 0.7628 0.017 Uiso 1 1 calc R . . .
C5' C 0.33869(12) 0.46099(8) 0.64965(7) 0.0138(3) Uani 1 1 d . . . .
H5'A H 0.3929 0.4411 0.6190 0.017 Uiso 1 1 calc R . . .
H5'B H 0.3025 0.4988 0.6301 0.017 Uiso 1 1 calc R . . .
C6' C 0.47360(12) 0.53415(9) 0.66991(7) 0.0156(3) Uani 1 1 d . . . .
H6' H 0.4447 0.5687 0.6428 0.019 Uiso 1 1 calc R . . .
C7' C 0.51831(12) 0.57369(9) 0.71763(8) 0.0164(3) Uani 1 1 d . . . .
C8' C 0.53258(13) 0.64443(9) 0.70933(8) 0.0190(4) Uani 1 1 d . . . .
H8' H 0.5167 0.6664 0.6735 0.023 Uiso 1 1 calc R . . .
C9' C 0.56981(14) 0.68307(10) 0.75306(9) 0.0238(4) Uani 1 1 d . . . .
H9' H 0.5798 0.7312 0.7468 0.029 Uiso 1 1 calc R . . .
C10' C 0.59233(15) 0.65190(11) 0.80559(9) 0.0287(4) Uani 1 1 d . . . .
H10' H 0.6180 0.6783 0.8354 0.034 Uiso 1 1 calc R . . .
C11' C 0.57711(15) 0.58171(11) 0.81440(9) 0.0287(4) Uani 1 1 d . . . .
H11' H 0.5913 0.5602 0.8508 0.034 Uiso 1 1 calc R . . .
C12' C 0.54126(14) 0.54249(10) 0.77051(8) 0.0227(4) Uani 1 1 d . . . .
H12' H 0.5324 0.4942 0.7767 0.027 Uiso 1 1 calc R . . .
C13' C 0.55160(13) 0.48797(9) 0.63130(8) 0.0208(4) Uani 1 1 d . . . .
C14' C 0.5690(2) 0.49957(11) 0.56944(10) 0.0412(6) Uani 1 1 d . . . .
H14' H 0.5374 0.5387 0.5527 0.049 Uiso 1 1 calc R . . .
C15' C 0.6318(2) 0.45480(13) 0.53193(12) 0.0574(8) Uani 1 1 d . . . .
H15' H 0.6416 0.4628 0.4897 0.069 Uiso 1 1 calc R . . .
C16' C 0.67989(18) 0.39898(13) 0.55547(12) 0.0463(7) Uani 1 1 d . . . .
H16' H 0.7234 0.3685 0.5296 0.056 Uiso 1 1 calc R . . .
C17' C 0.66499(15) 0.38710(12) 0.61693(11) 0.0379(6) Uani 1 1 d . . . .
H17' H 0.6993 0.3489 0.6334 0.045 Uiso 1 1 calc R . . .
C18' C 0.59968(14) 0.43101(11) 0.65491(10) 0.0295(5) Uani 1 1 d . . . .
H18' H 0.5881 0.4219 0.6970 0.035 Uiso 1 1 calc R . . .
C19' C 0.24066(13) 0.35091(9) 0.60203(8) 0.0184(4) Uani 1 1 d . . . .
H19' H 0.1800 0.3204 0.6073 0.022 Uiso 1 1 calc R . . .
C20' C 0.22426(14) 0.40539(10) 0.55350(8) 0.0228(4) Uani 1 1 d . . . .
H20C H 0.1597 0.4323 0.5663 0.027 Uiso 1 1 calc R . . .
H20D H 0.2816 0.4379 0.5492 0.027 Uiso 1 1 calc R . . .
C21' C 0.21857(16) 0.37174(12) 0.49264(9) 0.0324(5) Uani 1 1 d . . . .
H21C H 0.1574 0.3426 0.4958 0.039 Uiso 1 1 calc R . . .
H21D H 0.2114 0.4082 0.4620 0.039 Uiso 1 1 calc R . . .
C22' C 0.31490(17) 0.32750(12) 0.47328(9) 0.0355(5) Uani 1 1 d . . . .
H22C H 0.3091 0.3048 0.4346 0.043 Uiso 1 1 calc R . . .
H22D H 0.3754 0.3573 0.4670 0.043 Uiso 1 1 calc R . . .
C23' C 0.33017(16) 0.27284(11) 0.52029(10) 0.0343(5) Uani 1 1 d . . . .
H23C H 0.3940 0.2453 0.5070 0.041 Uiso 1 1 calc R . . .
H23D H 0.2719 0.2411 0.5244 0.041 Uiso 1 1 calc R . . .
C24' C 0.33742(14) 0.30537(10) 0.58160(9) 0.0254(4) Uani 1 1 d . . . .
H24C H 0.3992 0.3339 0.5785 0.031 Uiso 1 1 calc R . . .
H24D H 0.3442 0.2683 0.6118 0.031 Uiso 1 1 calc R . . .
C25' C 0.16856(12) 0.54303(8) 0.84257(7) 0.0139(3) Uani 1 1 d . . . .
H25' H 0.1033 0.5251 0.8649 0.017 Uiso 1 1 calc R . . .
C26' C 0.14128(14) 0.61278(9) 0.81370(8) 0.0181(3) Uani 1 1 d . . . .
H26C H 0.2045 0.6332 0.7924 0.022 Uiso 1 1 calc R . . .
H26D H 0.0939 0.6052 0.7839 0.022 Uiso 1 1 calc R . . .
C27' C 0.09030(15) 0.66264(9) 0.86236(8) 0.0241(4) Uani 1 1 d . . . .
H27C H 0.0732 0.7073 0.8435 0.029 Uiso 1 1 calc R . . .
H27D H 0.0255 0.6430 0.8824 0.029 Uiso 1 1 calc R . . .
C28' C 0.16175(16) 0.67476(11) 0.90886(9) 0.0301(5) Uani 1 1 d . . . .
H28C H 0.2236 0.6984 0.8894 0.036 Uiso 1 1 calc R . . .
H28D H 0.1263 0.7053 0.9409 0.036 Uiso 1 1 calc R . . .
C29' C 0.19430(15) 0.60705(11) 0.93687(8) 0.0269(4) Uani 1 1 d . . . .
H29C H 0.1336 0.5868 0.9612 0.032 Uiso 1 1 calc R . . .
H29D H 0.2450 0.6166 0.9643 0.032 Uiso 1 1 calc R . . .
C30' C 0.24197(13) 0.55429(10) 0.88940(8) 0.0210(4) Uani 1 1 d . . . .
H30C H 0.2558 0.5097 0.9094 0.025 Uiso 1 1 calc R . . .
H30D H 0.3082 0.5713 0.8689 0.025 Uiso 1 1 calc R . . .
C31' C -0.12796(14) 0.36930(11) 0.73299(8) 0.0252(4) Uani 1 1 d . . . .
H31C H -0.1841 0.4044 0.7432 0.030 Uiso 1 1 calc R . . .
H31D H -0.1554 0.3308 0.7119 0.030 Uiso 1 1 calc R . . .
C32' C -0.09102(14) 0.34209(9) 0.79062(8) 0.0207(4) Uani 1 1 d . . . .
H32C H -0.0507 0.2982 0.7826 0.025 Uiso 1 1 calc R . . .
H32D H -0.1506 0.3331 0.8216 0.025 Uiso 1 1 calc R . . .
C33' C 0.03567(13) 0.36979(9) 0.88374(8) 0.0178(3) Uani 1 1 d . . . .
C34' C 0.06161(16) 0.29968(10) 0.88682(9) 0.0301(5) Uani 1 1 d . . . .
H34' H 0.0556 0.2704 0.8538 0.036 Uiso 1 1 calc R . . .
C35' C 0.09641(19) 0.27226(12) 0.93840(10) 0.0415(6) Uani 1 1 d . . . .
H35' H 0.1120 0.2240 0.9406 0.050 Uiso 1 1 calc R . . .
C36' C 0.10854(17) 0.31396(12) 0.98612(10) 0.0381(5) Uani 1 1 d . . . .
H36' H 0.1337 0.2948 1.0206 0.046 Uiso 1 1 calc R . . .
C37' C 0.08389(14) 0.38370(11) 0.98346(9) 0.0275(4) Uani 1 1 d . . . .
H37' H 0.0921 0.4128 1.0162 0.033 Uiso 1 1 calc R . . .
C38' C 0.04698(13) 0.41140(10) 0.93293(8) 0.0201(4) Uani 1 1 d . . . .
H38' H 0.0291 0.4594 0.9317 0.024 Uiso 1 1 calc R . . .
C39' C -0.10253(12) 0.47433(9) 0.84935(7) 0.0159(3) Uani 1 1 d . . . .
C40' C -0.17421(13) 0.45819(10) 0.89962(8) 0.0215(4) Uani 1 1 d . . . .
H40' H -0.1770 0.4123 0.9153 0.026 Uiso 1 1 calc R . . .
C41' C -0.24098(14) 0.50951(11) 0.92636(8) 0.0253(4) Uani 1 1 d . . . .
H41' H -0.2893 0.4988 0.9605 0.030 Uiso 1 1 calc R . . .
C42' C -0.23748(14) 0.57677(10) 0.90329(8) 0.0238(4) Uani 1 1 d . . . .
H42' H -0.2824 0.6119 0.9223 0.029 Uiso 1 1 calc R . . .
C43' C -0.16893(14) 0.59244(10) 0.85296(8) 0.0229(4) Uani 1 1 d . . . .
H43' H -0.1676 0.6381 0.8368 0.027 Uiso 1 1 calc R . . .
C44' C -0.10163(13) 0.54123(9) 0.82584(8) 0.0179(3) Uani 1 1 d . . . .
H44' H -0.0548 0.5521 0.7910 0.021 Uiso 1 1 calc R . . .
C45' C -0.02829(13) 0.36756(11) 0.61091(8) 0.0246(4) Uani 1 1 d . . . .
C46' C -0.02411(15) 0.29553(12) 0.60765(10) 0.0328(5) Uani 1 1 d . . . .
H46' H -0.0111 0.2686 0.6416 0.039 Uiso 1 1 calc R . . .
C47' C -0.03893(16) 0.26326(15) 0.55474(12) 0.0463(7) Uani 1 1 d . . . .
H47' H -0.0359 0.2141 0.5527 0.056 Uiso 1 1 calc R . . .
C48' C -0.05781(17) 0.30142(17) 0.50539(11) 0.0548(8) Uani 1 1 d . . . .
H48' H -0.0687 0.2788 0.4695 0.066 Uiso 1 1 calc R . . .
C49' C -0.06097(17) 0.37249(17) 0.50789(10) 0.0508(7) Uani 1 1 d . . . .
H49' H -0.0734 0.3988 0.4734 0.061 Uiso 1 1 calc R . . .
C50' C -0.04613(15) 0.40655(13) 0.56056(9) 0.0355(5) Uani 1 1 d . . . .
H50' H -0.0482 0.4557 0.5620 0.043 Uiso 1 1 calc R . . .
C51' C -0.05701(13) 0.49896(10) 0.67367(8) 0.0196(4) Uani 1 1 d . . . .
C52' C 0.02152(13) 0.54683(10) 0.66535(8) 0.0206(4) Uani 1 1 d . . . .
H52' H 0.0912 0.5309 0.6577 0.025 Uiso 1 1 calc R . . .
C53' C -0.00150(16) 0.61740(11) 0.66810(9) 0.0285(4) Uani 1 1 d . . . .
H53' H 0.0521 0.6497 0.6624 0.034 Uiso 1 1 calc R . . .
C54' C -0.10353(17) 0.64059(12) 0.67927(10) 0.0384(5) Uani 1 1 d . . . .
H54' H -0.1196 0.6887 0.6837 0.046 Uiso 1 1 calc R . . .
C55' C -0.18173(16) 0.59377(12) 0.68395(10) 0.0384(5) Uani 1 1 d . . . .
H55' H -0.2513 0.6102 0.6891 0.046 Uiso 1 1 calc R . . .
C56' C -0.15967(14) 0.52346(12) 0.68117(9) 0.0306(5) Uani 1 1 d . . . .
H56' H -0.2139 0.4917 0.6843 0.037 Uiso 1 1 calc R . . .
N1' N 0.38722(10) 0.49012(7) 0.69816(6) 0.0130(3) Uani 1 1 d . . . .
P4 P 0.21808(3) 0.47813(2) 0.78489(2) 0.01147(8) Uani 1 1 d . . . .
P6 P 0.24705(3) 0.39381(2) 0.67492(2) 0.01257(8) Uani 1 1 d . . . .
P8 P -0.01102(3) 0.40779(2) 0.81710(2) 0.01341(8) Uani 1 1 d . . . .
P10 P -0.02126(3) 0.40853(2) 0.68289(2) 0.01684(9) Uani 1 1 d . . . .
Ni1' Ni 0.10681(2) 0.42648(2) 0.73646(2) 0.01116(5) Uani 1 1 d . . . .
B3 B 0.1450(2) 0.19214(13) 0.71508(15) 0.0435(7) Uani 1 1 d . . . .
F9 F 0.10591(11) 0.25814(7) 0.71840(7) 0.0504(4) Uani 1 1 d . . . .
F10 F 0.23504(17) 0.18137(13) 0.67929(16) 0.0403(11) Uani 0.625(7) 1 d . P A 1
F11 F 0.07141(10) 0.14421(7) 0.70763(7) 0.0490(4) Uani 1 1 d . . . .
F12 F 0.1752(3) 0.18393(13) 0.77787(16) 0.0480(11) Uani 0.611(9) 1 d . P A 1
B1 B 0.39229(19) 0.72343(15) 0.21709(12) 0.0362(6) Uani 1 1 d . . . .
F1 F 0.3303(5) 0.7128(4) 0.1724(4) 0.034(2) Uani 0.55(6) 1 d . P B 1
F2 F 0.4813(3) 0.6896(3) 0.2095(2) 0.0847(15) Uani 0.76(2) 1 d . P B 1
F3 F 0.3342(9) 0.7026(6) 0.2708(2) 0.065(2) Uani 0.70(3) 1 d . P B 1
F4 F 0.4080(2) 0.79576(9) 0.22256(8) 0.0331(7) Uani 0.837(11) 1 d . P B 1
C57 C 0.4575(2) 0.62729(15) 1.05359(14) 0.0571(7) Uani 1 1 d . . . .
H57A H 0.3834 0.6201 1.0665 0.069 Uiso 0.52(2) 1 calc R P C 1
H57B H 0.4787 0.6647 1.0786 0.069 Uiso 0.52(2) 1 calc R P C 1
H57C H 0.4587 0.6674 1.0805 0.069 Uiso 0.48(2) 1 calc R P C 2
H57D H 0.3906 0.6047 1.0637 0.069 Uiso 0.48(2) 1 calc R P C 2
Cl1 Cl 0.47437(6) 0.65444(4) 0.97814(4) 0.0688(2) Uani 1 1 d . . . .
Cl2 Cl 0.5297(3) 0.5474(2) 1.06814(18) 0.0524(10) Uani 0.52(2) 1 d . P C 1
C58 C 0.17464(16) 0.07274(13) 0.58587(9) 0.0357(5) Uani 1 1 d . . . .
H58A H 0.1513 0.1205 0.5769 0.043 Uiso 1 1 calc R . . .
H58B H 0.1653 0.0665 0.6302 0.043 Uiso 1 1 calc R . . .
Cl3 Cl 0.30518(4) 0.06145(4) 0.55755(3) 0.04485(15) Uani 1 1 d . . . .
Cl4 Cl 0.09931(5) 0.01329(4) 0.55404(3) 0.05384(17) Uani 1 1 d . . . .
B4 B 0.19558(16) 0.20935(11) 0.13630(10) 0.0217(4) Uani 1 1 d . . . .
F13 F 0.11197(10) 0.20473(7) 0.10608(6) 0.0451(3) Uani 1 1 d . . . .
F14 F 0.26175(9) 0.25881(6) 0.10834(5) 0.0305(3) Uani 1 1 d . . . .
F15 F 0.24851(9) 0.14505(6) 0.13390(6) 0.0359(3) Uani 1 1 d . . . .
F16 F 0.16354(11) 0.22700(7) 0.19554(6) 0.0458(3) Uani 1 1 d . . . .
B2 B 0.28619(17) 0.66859(11) 0.60492(10) 0.0233(4) Uani 1 1 d . . . .
F5 F 0.23171(10) 0.72157(6) 0.57987(5) 0.0353(3) Uani 1 1 d . . . .
F6 F 0.38662(9) 0.66526(7) 0.57623(6) 0.0408(3) Uani 1 1 d . . . .
F7 F 0.23964(9) 0.60562(6) 0.59796(6) 0.0324(3) Uani 1 1 d . . . .
F8 F 0.28658(11) 0.68066(6) 0.66582(5) 0.0424(3) Uani 1 1 d . . . .
Cl2A Cl 0.5530(12) 0.5718(10) 1.0618(4) 0.110(4) Uani 0.48(2) 1 d . P C 2
F12A F 0.2168(4) 0.1685(3) 0.7307(5) 0.089(5) Uani 0.389(9) 1 d . P A 2
F10A F 0.1810(6) 0.2031(2) 0.6440(3) 0.074(3) Uani 0.375(7) 1 d . P A 2
F3A F 0.3145(10) 0.7097(9) 0.2536(19) 0.078(7) Uani 0.30(3) 1 d . P B 2
F1A F 0.366(5) 0.7200(9) 0.1608(15) 0.084(8) Uani 0.45(6) 1 d . P B 2
F2A F 0.4689(18) 0.659(2) 0.2101(5) 0.088(8) Uani 0.24(2) 1 d . P B 2
F4A F 0.465(2) 0.7601(19) 0.2293(7) 0.110(15) Uani 0.163(11) 1 d . P B 2
C3AA C -0.05278(13) 1.00892(11) 0.13831(9) 0.0255(4) Uani 1 1 d . . . .
C4AA C -0.08988(14) 0.94403(12) 0.15448(11) 0.0367(5) Uani 1 1 d . . . .
H4AA H -0.0833 0.9213 0.1916 0.044 Uiso 0.59(2) 1 calc R P D 1
H4AB H -0.0731 0.9286 0.1924 0.044 Uiso 0.41(2) 1 calc R P D 2
C3 C -0.0563(8) 1.0433(5) 0.0785(4) 0.0305(16) Uani 0.59(2) 1 d . P D 1
H3 H -0.0265 1.0870 0.0691 0.037 Uiso 0.59(2) 1 calc R P D 1
C1 C -0.1405(6) 0.9155(6) 0.1067(5) 0.037(2) Uani 0.59(2) 1 d . P D 1
H1 H -0.1718 0.8721 0.1147 0.044 Uiso 0.59(2) 1 calc R P D 1
C2 C -0.1476(7) 0.9453(7) 0.0510(6) 0.050(3) Uani 0.59(2) 1 d . P D 1
H2 H -0.1814 0.9222 0.0226 0.060 Uiso 0.59(2) 1 calc R P D 1
C4 C -0.1055(9) 1.0082(6) 0.0373(5) 0.049(2) Uani 0.59(2) 1 d . P D 1
H4 H -0.1099 1.0284 -0.0011 0.059 Uiso 0.59(2) 1 calc R P D 1
C3A C -0.0863(10) 1.0284(7) 0.0898(6) 0.027(2) Uani 0.41(2) 1 d . P D 2
H3A H -0.0717 1.0740 0.0757 0.033 Uiso 0.41(2) 1 calc R P D 2
C4A C -0.1431(11) 0.9876(8) 0.0558(6) 0.038(3) Uani 0.41(2) 1 d . P D 2
H4A H -0.1627 1.0053 0.0192 0.045 Uiso 0.41(2) 1 calc R P D 2
C2A C -0.1699(10) 0.9229(8) 0.0750(8) 0.038(3) Uani 0.41(2) 1 d . P D 2
H2A H -0.2064 0.8951 0.0511 0.045 Uiso 0.41(2) 1 calc R P D 2
C1A C -0.1451(9) 0.8973(6) 0.1283(7) 0.027(2) Uani 0.41(2) 1 d . P D 2
H1A H -0.1636 0.8532 0.1448 0.032 Uiso 0.41(2) 1 calc R P D 2

loop_
_atom_site_aniso_label
_atom_site_aniso_U_11
_atom_site_aniso_U_22
_atom_site_aniso_U_33
_atom_site_aniso_U_23
_atom_site_aniso_U_13
_atom_site_aniso_U_12
C0AA 0.0163(8) 0.0163(8) 0.0120(8) -0.0010(6) -0.0003(6) -0.0026(6)
C1AA 0.0204(8) 0.0127(8) 0.0139(8) 0.0008(6) -0.0011(6) -0.0035(6)
C2AA 0.0173(8) 0.0115(8) 0.0144(8) -0.0016(6) -0.0018(6) -0.0022(6)
C5AA 0.0130(7) 0.0124(8) 0.0128(8) -0.0021(6) -0.0036(6) 0.0018(6)
C5 0.0132(7) 0.0109(8) 0.0139(8) -0.0019(6) -0.0026(6) 0.0010(6)
C6 0.0153(8) 0.0150(8) 0.0164(8) -0.0007(6) -0.0039(6) 0.0031(6)
C13 0.0134(7) 0.0154(8) 0.0190(8) -0.0023(7) -0.0063(6) 0.0025(6)
C14 0.0185(8) 0.0149(9) 0.0368(11) -0.0006(8) 0.0001(8) -0.0003(7)
C15 0.0267(10) 0.0196(10) 0.0517(14) -0.0133(9) -0.0004(9) 0.0037(8)
C16 0.0181(9) 0.0334(12) 0.0380(12) -0.0176(9) 0.0025(8) 0.0042(8)
C17 0.0208(9) 0.0340(11) 0.0244(10) -0.0045(8) 0.0010(8) -0.0040(8)
C18 0.0224(9) 0.0176(9) 0.0215(9) -0.0021(7) -0.0032(7) 0.0004(7)
C19 0.0147(7) 0.0134(8) 0.0129(8) -0.0040(6) -0.0023(6) 0.0001(6)
C20 0.0152(8) 0.0144(8) 0.0161(8) -0.0031(6) -0.0022(6) -0.0018(6)
C21 0.0182(8) 0.0159(9) 0.0245(9) -0.0061(7) -0.0048(7) -0.0009(7)
C22 0.0230(9) 0.0182(9) 0.0248(10) -0.0104(7) -0.0017(7) 0.0009(7)
C23 0.0257(9) 0.0230(10) 0.0169(9) -0.0086(7) 0.0022(7) -0.0010(7)
C24 0.0186(8) 0.0183(9) 0.0143(8) -0.0044(7) 0.0020(6) -0.0028(7)
C25 0.0135(7) 0.0113(8) 0.0135(8) -0.0048(6) -0.0026(6) 0.0003(6)
C26 0.0172(8) 0.0152(8) 0.0139(8) -0.0019(6) -0.0022(6) -0.0032(6)
C27 0.0267(9) 0.0244(10) 0.0134(8) -0.0044(7) 0.0014(7) -0.0066(7)
C28 0.0325(10) 0.0244(10) 0.0151(9) -0.0068(7) -0.0024(7) -0.0073(8)
C29 0.0274(9) 0.0172(9) 0.0182(9) -0.0066(7) -0.0032(7) -0.0047(7)
C30 0.0198(8) 0.0148(8) 0.0163(8) -0.0036(6) -0.0019(7) -0.0031(7)
C31 0.0134(7) 0.0183(9) 0.0170(8) -0.0017(7) -0.0036(6) 0.0039(6)
C32 0.0111(7) 0.0189(9) 0.0174(8) -0.0017(7) -0.0036(6) 0.0012(6)
C33 0.0104(7) 0.0153(8) 0.0163(8) -0.0039(6) -0.0027(6) 0.0007(6)
C34 0.0155(8) 0.0168(9) 0.0164(8) -0.0013(7) -0.0021(6) 0.0007(6)
C35 0.0161(8) 0.0159(9) 0.0254(9) -0.0016(7) -0.0008(7) -0.0011(7)
C36 0.0160(8) 0.0196(9) 0.0266(10) -0.0098(7) -0.0023(7) -0.0019(7)
C37 0.0210(9) 0.0270(10) 0.0166(9) -0.0066(7) -0.0050(7) -0.0032(7)
C38 0.0188(8) 0.0182(9) 0.0160(8) -0.0006(7) -0.0032(7) -0.0015(7)
C39 0.0172(8) 0.0171(9) 0.0145(8) 0.0013(6) -0.0079(6) -0.0024(6)
C40 0.0197(8) 0.0203(9) 0.0183(9) 0.0004(7) -0.0049(7) -0.0026(7)
C41 0.0229(9) 0.0307(11) 0.0200(9) 0.0047(8) -0.0040(7) -0.0074(8)
C42 0.0338(11) 0.0262(11) 0.0303(11) 0.0115(8) -0.0107(9) -0.0111(8)
C43 0.0386(11) 0.0163(10) 0.0371(12) 0.0062(8) -0.0089(9) -0.0011(8)
C44 0.0260(9) 0.0191(9) 0.0237(10) 0.0024(7) -0.0025(8) 0.0002(7)
C45 0.0117(7) 0.0196(9) 0.0155(8) -0.0059(7) -0.0007(6) -0.0009(6)
C46 0.0201(8) 0.0202(9) 0.0235(9) -0.0051(7) -0.0021(7) -0.0007(7)
C47 0.0239(9) 0.0241(10) 0.0334(11) -0.0145(8) 0.0004(8) 0.0013(8)
C48 0.0241(10) 0.0382(12) 0.0253(10) -0.0178(9) 0.0051(8) -0.0062(8)
C49 0.0267(10) 0.0356(12) 0.0166(9) -0.0059(8) 0.0019(7) -0.0118(8)
C50 0.0193(8) 0.0231(9) 0.0186(9) -0.0047(7) -0.0030(7) -0.0043(7)
C51 0.0154(7) 0.0152(8) 0.0100(7) -0.0025(6) -0.0008(6) -0.0007(6)
C52 0.0163(8) 0.0186(9) 0.0128(8) -0.0017(6) -0.0016(6) -0.0009(6)
C53 0.0238(9) 0.0180(9) 0.0166(8) -0.0011(7) -0.0008(7) 0.0021(7)
C54 0.0302(10) 0.0159(9) 0.0184(9) -0.0019(7) 0.0016(7) -0.0065(7)
C55 0.0200(9) 0.0265(10) 0.0201(9) -0.0036(7) -0.0002(7) -0.0077(7)
C56 0.0163(8) 0.0209(9) 0.0162(8) -0.0023(7) -0.0006(7) -0.0011(7)
N1 0.0117(6) 0.0125(7) 0.0137(7) -0.0024(5) -0.0039(5) 0.0021(5)
P3 0.01128(18) 0.00985(19) 0.01073(19) -0.00165(15) -0.00230(15) -0.00004(15)
P5 0.01133(18) 0.0115(2) 0.01029(19) -0.00192(15) -0.00164(15) -0.00027(15)
P7 0.01268(19) 0.0125(2) 0.01171(19) -0.00131(15) -0.00316(15) 0.00010(15)
P9 0.01153(18) 0.0137(2) 0.0123(2) -0.00265(16) -0.00192(15) 0.00057(15)
Ni1 0.01011(9) 0.01107(10) 0.01006(10) -0.00203(7) -0.00191(7) 0.00009(7)
C1' 0.0178(8) 0.0128(8) 0.0241(9) -0.0009(7) -0.0007(7) 0.0024(6)
C2' 0.0202(8) 0.0150(9) 0.0227(9) 0.0032(7) -0.0030(7) 0.0022(7)
C3' 0.0168(8) 0.0188(9) 0.0172(8) 0.0023(7) -0.0044(7) 0.0016(7)
C4' 0.0146(7) 0.0134(8) 0.0138(8) -0.0016(6) -0.0014(6) -0.0036(6)
C5' 0.0133(7) 0.0149(8) 0.0133(8) -0.0029(6) -0.0011(6) -0.0038(6)
C6' 0.0147(8) 0.0164(8) 0.0158(8) -0.0007(6) -0.0012(6) -0.0066(6)
C7' 0.0118(7) 0.0195(9) 0.0180(8) -0.0050(7) -0.0012(6) -0.0032(6)
C8' 0.0155(8) 0.0180(9) 0.0231(9) -0.0033(7) -0.0011(7) -0.0014(7)
C9' 0.0199(9) 0.0189(9) 0.0326(11) -0.0089(8) -0.0028(8) -0.0036(7)
C10' 0.0250(10) 0.0296(11) 0.0342(11) -0.0138(9) -0.0111(8) -0.0033(8)
C11' 0.0293(10) 0.0348(12) 0.0253(10) -0.0015(8) -0.0139(8) -0.0048(8)
C12' 0.0230(9) 0.0217(10) 0.0253(10) -0.0012(7) -0.0081(8) -0.0064(7)
C13' 0.0162(8) 0.0215(9) 0.0236(9) -0.0082(7) 0.0039(7) -0.0108(7)
C14' 0.0689(16) 0.0183(10) 0.0299(12) -0.0021(9) 0.0196(11) -0.0136(10)
C15' 0.093(2) 0.0277(13) 0.0396(14) -0.0093(11) 0.0387(14) -0.0186(13)
C16' 0.0349(12) 0.0408(14) 0.0562(16) -0.0271(12) 0.0238(11) -0.0156(10)
C17' 0.0192(9) 0.0403(13) 0.0558(15) -0.0233(11) -0.0094(10) 0.0027(9)
C18' 0.0203(9) 0.0384(12) 0.0312(11) -0.0140(9) -0.0085(8) 0.0037(8)
C19' 0.0169(8) 0.0185(9) 0.0189(9) -0.0098(7) 0.0028(7) -0.0057(7)
C20' 0.0255(9) 0.0267(10) 0.0164(9) -0.0080(7) -0.0015(7) -0.0075(8)
C21' 0.0383(11) 0.0410(13) 0.0184(10) -0.0109(9) -0.0014(8) -0.0169(10)
C22' 0.0393(12) 0.0422(13) 0.0225(10) -0.0193(9) 0.0100(9) -0.0209(10)
C23' 0.0307(11) 0.0321(12) 0.0362(12) -0.0233(10) 0.0125(9) -0.0092(9)
C24' 0.0209(9) 0.0226(10) 0.0306(10) -0.0127(8) 0.0055(8) -0.0022(7)
C25' 0.0158(8) 0.0142(8) 0.0118(8) -0.0033(6) -0.0016(6) -0.0029(6)
C26' 0.0232(9) 0.0129(8) 0.0181(9) -0.0034(7) -0.0016(7) -0.0013(7)
C27' 0.0328(10) 0.0150(9) 0.0232(10) -0.0061(7) 0.0002(8) 0.0011(7)
C28' 0.0350(11) 0.0269(11) 0.0275(10) -0.0154(8) 0.0014(9) -0.0070(9)
C29' 0.0270(10) 0.0369(12) 0.0175(9) -0.0116(8) -0.0039(8) -0.0047(8)
C30' 0.0203(8) 0.0280(10) 0.0158(8) -0.0067(7) -0.0053(7) -0.0019(7)
C31' 0.0178(8) 0.0383(12) 0.0204(9) -0.0010(8) -0.0019(7) -0.0148(8)
C32' 0.0212(9) 0.0209(9) 0.0194(9) -0.0046(7) 0.0017(7) -0.0086(7)
C33' 0.0163(8) 0.0180(9) 0.0174(8) 0.0038(7) 0.0032(6) 0.0010(7)
C34' 0.0428(12) 0.0242(11) 0.0207(10) -0.0005(8) 0.0026(9) 0.0082(9)
C35' 0.0626(16) 0.0302(12) 0.0286(11) 0.0059(9) -0.0011(11) 0.0218(11)
C36' 0.0433(13) 0.0463(14) 0.0228(11) 0.0088(10) -0.0030(9) 0.0165(11)
C37' 0.0253(10) 0.0388(12) 0.0179(9) 0.0029(8) -0.0022(8) 0.0006(8)
C38' 0.0188(8) 0.0229(9) 0.0186(9) 0.0030(7) -0.0021(7) -0.0019(7)
C39' 0.0136(7) 0.0194(9) 0.0150(8) -0.0033(6) -0.0031(6) 0.0012(6)
C40' 0.0205(9) 0.0237(10) 0.0195(9) 0.0012(7) -0.0009(7) 0.0008(7)
C41' 0.0194(9) 0.0358(11) 0.0194(9) -0.0034(8) 0.0014(7) 0.0040(8)
C42' 0.0204(9) 0.0281(10) 0.0233(9) -0.0090(8) -0.0059(7) 0.0089(7)
C43' 0.0243(9) 0.0209(9) 0.0248(10) -0.0030(7) -0.0090(8) 0.0049(7)
C44' 0.0181(8) 0.0205(9) 0.0155(8) -0.0016(7) -0.0040(7) -0.0003(7)
C45' 0.0160(8) 0.0416(12) 0.0171(9) -0.0107(8) -0.0037(7) -0.0064(8)
C46' 0.0230(10) 0.0419(13) 0.0333(11) -0.0171(10) -0.0003(8) -0.0088(9)
C47' 0.0265(11) 0.0631(17) 0.0494(15) -0.0363(13) 0.0009(10) -0.0142(11)
C48' 0.0249(11) 0.103(2) 0.0384(14) -0.0463(15) -0.0065(10) -0.0044(13)
C49' 0.0314(12) 0.104(2) 0.0180(11) -0.0161(13) -0.0086(9) 0.0063(13)
C50' 0.0268(10) 0.0606(15) 0.0198(10) -0.0077(10) -0.0058(8) 0.0024(10)
C51' 0.0164(8) 0.0284(10) 0.0146(8) -0.0006(7) -0.0040(7) 0.0011(7)
C52' 0.0178(8) 0.0278(10) 0.0163(9) 0.0031(7) -0.0030(7) 0.0018(7)
C53' 0.0301(10) 0.0266(11) 0.0272(10) 0.0089(8) -0.0001(8) 0.0017(8)
C54' 0.0409(12) 0.0308(12) 0.0407(13) 0.0113(10) -0.0002(10) 0.0155(10)
C55' 0.0226(10) 0.0464(14) 0.0439(13) 0.0086(11) -0.0015(9) 0.0158(10)
C56' 0.0168(9) 0.0428(13) 0.0326(11) 0.0030(9) -0.0053(8) 0.0013(8)
N1' 0.0118(6) 0.0140(7) 0.0132(7) -0.0029(5) -0.0006(5) -0.0041(5)
P4 0.01182(18) 0.0120(2) 0.01086(19) -0.00120(15) -0.00216(15) -0.00183(15)
P6 0.01159(18) 0.0117(2) 0.0141(2) -0.00375(16) -0.00002(15) -0.00230(15)
P8 0.01392(19) 0.0139(2) 0.0121(2) -0.00183(16) -0.00016(15) -0.00208(16)
P10 0.01341(19) 0.0247(2) 0.0129(2) -0.00327(17) -0.00224(16) -0.00566(17)
Ni1' 0.01035(9) 0.01268(10) 0.01053(10) -0.00268(8) -0.00118(7) -0.00183(7)
B3 0.0278(13) 0.0209(12) 0.076(2) 0.0052(13) 0.0125(13) -0.0022(10)
F9 0.0457(8) 0.0390(8) 0.0686(10) -0.0193(7) -0.0179(7) 0.0175(6)
F10 0.0283(12) 0.0246(14) 0.063(2) -0.0099(13) 0.0128(12) -0.0049(9)
F11 0.0341(7) 0.0469(9) 0.0616(9) -0.0079(7) 0.0127(6) -0.0148(6)
F12 0.065(2) 0.0348(14) 0.048(2) 0.0011(12) -0.0184(16) -0.0011(12)
B1 0.0252(12) 0.0452(16) 0.0402(15) 0.0140(12) -0.0115(11) -0.0061(11)
F1 0.032(5) 0.031(2) 0.042(3) -0.0002(15) -0.018(3) 0.0033(14)
F2 0.0246(16) 0.041(2) 0.190(6) 0.029(2) -0.0247(16) 0.0066(15)
F3 0.069(4) 0.088(4) 0.042(3) 0.0234(16) -0.0066(17) -0.049(3)
F4 0.0295(12) 0.0394(11) 0.0305(9) 0.0029(7) -0.0025(7) -0.0116(8)
C57 0.0406(14) 0.0487(17) 0.079(2) -0.0148(15) 0.0019(14) -0.0026(12)
Cl1 0.0619(5) 0.0649(5) 0.0776(5) -0.0082(4) -0.0054(4) 0.0106(4)
Cl2 0.0454(15) 0.0621(17) 0.0512(11) 0.0012(13) -0.0145(11) 0.0093(14)
C58 0.0287(11) 0.0528(15) 0.0234(10) -0.0011(10) 0.0033(8) 0.0026(10)
Cl3 0.0251(3) 0.0708(4) 0.0380(3) -0.0046(3) -0.0016(2) -0.0004(3)
Cl4 0.0420(3) 0.0753(5) 0.0458(4) 0.0193(3) -0.0076(3) -0.0274(3)
B4 0.0234(10) 0.0189(10) 0.0215(10) 0.0026(8) 0.0006(8) 0.0005(8)
F13 0.0340(7) 0.0527(9) 0.0521(8) 0.0179(7) -0.0187(6) -0.0077(6)
F14 0.0389(7) 0.0195(6) 0.0300(6) -0.0047(5) 0.0091(5) -0.0088(5)
F15 0.0326(6) 0.0247(6) 0.0457(8) 0.0125(5) 0.0081(5) 0.0078(5)
F16 0.0576(9) 0.0482(8) 0.0259(7) -0.0008(6) 0.0146(6) 0.0001(7)
B2 0.0287(11) 0.0174(10) 0.0228(11) 0.0017(8) -0.0008(9) 0.0028(8)
F5 0.0502(7) 0.0253(6) 0.0323(7) 0.0039(5) -0.0149(6) 0.0079(5)
F6 0.0301(6) 0.0357(7) 0.0534(8) -0.0026(6) 0.0064(6) -0.0064(5)
F7 0.0324(6) 0.0228(6) 0.0406(7) 0.0033(5) 0.0015(5) -0.0059(5)
F8 0.0707(9) 0.0324(7) 0.0243(6) -0.0034(5) -0.0125(6) 0.0206(6)
Cl2A 0.124(5) 0.141(7) 0.075(3) -0.051(3) -0.065(3) 0.092(5)
F12A 0.035(3) 0.059(3) 0.182(13) 0.038(5) -0.048(5) -0.001(2)
F10A 0.112(6) 0.034(3) 0.061(4) -0.003(2) 0.045(4) -0.024(3)
F3A 0.022(4) 0.053(5) 0.153(17) 0.034(9) 0.004(6) -0.010(3)
F1A 0.15(2) 0.032(3) 0.085(8) -0.012(4) -0.075(12) 0.021(7)
F2A 0.087(9) 0.126(18) 0.050(6) -0.011(6) -0.021(5) 0.081(10)
F4A 0.090(18) 0.19(3) 0.049(7) -0.052(12) 0.026(9) -0.11(2)
C3AA 0.0156(8) 0.0364(11) 0.0260(10) -0.0164(8) -0.0097(7) 0.0130(8)
C4AA 0.0169(9) 0.0412(13) 0.0510(14) -0.0307(11) 0.0020(9) -0.0035(9)
C3 0.033(4) 0.042(4) 0.018(3) -0.002(2) -0.013(3) 0.014(3)
C1 0.022(2) 0.044(5) 0.044(6) -0.025(4) 0.000(3) -0.008(3)
C2 0.032(3) 0.080(7) 0.042(5) -0.038(5) -0.021(3) 0.014(4)
C4 0.046(4) 0.074(5) 0.031(4) -0.011(3) -0.024(3) 0.026(4)
C3A 0.025(5) 0.029(5) 0.027(4) 0.002(3) -0.001(3) 0.007(3)
C4A 0.034(5) 0.061(8) 0.021(5) -0.015(5) -0.019(4) 0.019(5)
C2A 0.027(5) 0.049(6) 0.041(7) -0.026(5) -0.020(4) 0.017(4)
C1A 0.015(3) 0.031(5) 0.034(6) -0.016(3) -0.003(4) 0.002(3)

loop_
_atom_type_symbol
_atom_type_description
_atom_type_scat_dispersion_real
_atom_type_scat_dispersion_imag
_atom_type_scat_source
C C 0.0033 0.0016 'International Tables Vol C Tables 4.2.6.8 and 6.1.1.4'
H H 0.0000 0.0000 'International Tables Vol C Tables 4.2.6.8 and 6.1.1.4'
B B 0.0013 0.0007 'International Tables Vol C Tables 4.2.6.8 and 6.1.1.4'
Cl Cl 0.1484 0.1585 'International Tables Vol C Tables 4.2.6.8 and 6.1.1.4'
F F 0.0171 0.0103 'International Tables Vol C Tables 4.2.6.8 and 6.1.1.4'
N N 0.0061 0.0033 'International Tables Vol C Tables 4.2.6.8 and 6.1.1.4'
Ni Ni 0.3393 1.1124 'International Tables Vol C Tables 4.2.6.8 and 6.1.1.4'
P P 0.1023 0.0942 'International Tables Vol C Tables 4.2.6.8 and 6.1.1.4'

loop_
_geom_angle_atom_site_label_1
_geom_angle_atom_site_label_2
_geom_angle_atom_site_label_3
_geom_angle
H0AA C0AA H0AB 107.9
C1AA C0AA H0AA 109.3
C1AA C0AA H0AB 109.3
C1AA C0AA P5 111.81(11)
P5 C0AA H0AA 109.3
P5 C0AA H0AB 109.3
C0AA C1AA H1AA 108.6
C0AA C1AA H1AB 108.6
H1AA C1AA H1AB 107.6
C2AA C1AA C0AA 114.53(14)
C2AA C1AA H1AA 108.6
C2AA C1AA H1AB 108.6
C1AA C2AA H2AA 108.3
C1AA C2AA H2AB 108.3
C1AA C2AA P3 116.01(11)
H2AA C2AA H2AB 107.4
P3 C2AA H2AA 108.3
P3 C2AA H2AB 108.3
H5AA C5AA H5AB 107.6
N1 C5AA H5AA 108.7
N1 C5AA H5AB 108.7
N1 C5AA P3 114.28(11)
P3 C5AA H5AA 108.7
P3 C5AA H5AB 108.7
H5A C5 H5B 107.5
N1 C5 H5A 108.6
N1 C5 H5B 108.6
N1 C5 P5 114.87(11)
P5 C5 H5A 108.5
P5 C5 H5B 108.5
C13 C6 H6 107.9
N1 C6 H6 107.9
N1 C6 C13 110.34(13)
N1 C6 C3AA 111.13(14)
C3AA C6 H6 107.9
C3AA C6 C13 111.54(14)
C14 C13 C6 118.77(16)
C14 C13 C18 118.99(16)
C18 C13 C6 122.22(15)
C13 C14 H14 119.8
C13 C14 C15 120.46(18)
C15 C14 H14 119.8
C14 C15 H15 119.9
C16 C15 C14 120.25(19)
C16 C15 H15 119.9
C15 C16 H16 120.1
C15 C16 C17 119.84(18)
C17 C16 H16 120.1
C16 C17 H17 119.9
C16 C17 C18 120.12(19)
C18 C17 H17 119.9
C13 C18 H18 119.8
C17 C18 C13 120.34(17)
C17 C18 H18 119.8
C20 C19 H19 107.5
C20 C19 C24 111.25(13)
C20 C19 P5 110.80(11)
C24 C19 H19 107.5
C24 C19 P5 112.03(11)
P5 C19 H19 107.5
C19 C20 H20A 109.5
C19 C20 H20B 109.5
H20A C20 H20B 108.1
C21 C20 C19 110.61(14)
C21 C20 H20A 109.5
C21 C20 H20B 109.5
C20 C21 H21A 109.6
C20 C21 H21B 109.6
C20 C21 C22 110.12(14)
H21A C21 H21B 108.2
C22 C21 H21A 109.6
C22 C21 H21B 109.6
C21 C22 H22A 109.6
C21 C22 H22B 109.6
H22A C22 H22B 108.2
C23 C22 C21 110.11(15)
C23 C22 H22A 109.6
C23 C22 H22B 109.6
C22 C23 H23A 109.3
C22 C23 H23B 109.3
C22 C23 C24 111.47(15)
H23A C23 H23B 108.0
C24 C23 H23A 109.3
C24 C23 H23B 109.3
C19 C24 H24A 109.5
C19 C24 H24B 109.5
C23 C24 C19 110.64(14)
C23 C24 H24A 109.5
C23 C24 H24B 109.5
H24A C24 H24B 108.1
C26 C25 H25 107.8
C26 C25 C30 109.10(13)
C26 C25 P3 112.45(11)
C30 C25 H25 107.8
C30 C25 P3 111.82(11)
P3 C25 H25 107.8
C25 C26 H26A 109.5
C25 C26 H26B 109.5
H26A C26 H26B 108.1
C27 C26 C25 110.59(14)
C27 C26 H26A 109.5
C27 C26 H26B 109.5
C26 C27 H27A 109.4
C26 C27 H27B 109.4
H27A C27 H27B 108.0
C28 C27 C26 111.28(15)
C28 C27 H27A 109.4
C28 C27 H27B 109.4
C27 C28 H28A 109.5
C27 C28 H28B 109.5
H28A C28 H28B 108.0
C29 C28 C27 110.89(15)
C29 C28 H28A 109.5
C29 C28 H28B 109.5
C28 C29 H29A 109.3
C28 C29 H29B 109.3
C28 C29 C30 111.67(15)
H29A C29 H29B 107.9
C30 C29 H29A 109.3
C30 C29 H29B 109.3
C25 C30 H30A 109.6
C25 C30 H30B 109.6
C29 C30 C25 110.41(14)
C29 C30 H30A 109.6
C29 C30 H30B 109.6
H30A C30 H30B 108.1
H31A C31 H31B 108.3
C32 C31 H31A 109.8
C32 C31 H31B 109.8
C32 C31 P9 109.35(11)
P9 C31 H31A 109.8
P9 C31 H31B 109.8
C31 C32 H32A 109.3
C31 C32 H32B 109.3
C31 C32 P7 111.71(11)
H32A C32 H32B 107.9
P7 C32 H32A 109.3
P7 C32 H32B 109.3
C34 C33 C38 119.33(15)
C34 C33 P7 117.21(12)
C38 C33 P7 122.91(13)
C33 C34 H34 119.9
C35 C34 C33 120.27(16)
C35 C34 H34 119.9
C34 C35 H35 119.9
C34 C35 C36 120.19(17)
C36 C35 H35 119.9
C35 C36 H36 120.1
C37 C36 C35 119.77(16)
C37 C36 H36 120.1
C36 C37 H37 119.7
C36 C37 C38 120.62(16)
C38 C37 H37 119.7
C33 C38 H38 120.1
C37 C38 C33 119.82(16)
C37 C38 H38 120.1
C40 C39 P7 122.15(13)
C44 C39 C40 118.55(16)
C44 C39 P7 119.17(13)
C39 C40 H40 119.7
C41 C40 C39 120.69(17)
C41 C40 H40 119.7
C40 C41 H41 119.9
C40 C41 C42 120.10(18)
C42 C41 H41 119.9
C41 C42 H42 120.1
C43 C42 C41 119.72(18)
C43 C42 H42 120.1
C42 C43 H43 119.6
C42 C43 C44 120.78(18)
C44 C43 H43 119.6
C39 C44 H44 119.9
C43 C44 C39 120.16(18)
C43 C44 H44 119.9
C46 C45 P9 119.35(13)
C50 C45 C46 119.29(16)
C50 C45 P9 121.09(13)
C45 C46 H46 120.2
C47 C46 C45 119.59(18)
C47 C46 H46 120.2
C46 C47 H47 119.5
C48 C47 C46 120.95(19)
C48 C47 H47 119.5
C47 C48 H48 120.2
C49 C48 C47 119.52(17)
C49 C48 H48 120.2
C48 C49 H49 119.7
C48 C49 C50 120.58(18)
C50 C49 H49 119.7
C45 C50 H50 120.0
C49 C50 C45 120.06(18)
C49 C50 H50 120.0
C52 C51 C56 119.08(16)
C52 C51 P9 118.24(12)
C56 C51 P9 122.54(13)
C51 C52 H52 119.7
C53 C52 C51 120.51(16)
C53 C52 H52 119.7
C52 C53 H53 120.1
C54 C53 C52 119.72(16)
C54 C53 H53 120.1
C53 C54 H54 119.8
C53 C54 C55 120.31(17)
C55 C54 H54 119.8
C54 C55 H55 120.0
C56 C55 C54 120.08(17)
C56 C55 H55 120.0
C51 C56 H56 119.9
C55 C56 C51 120.22(16)
C55 C56 H56 119.9
C5AA N1 C5 109.12(12)
C5AA N1 C6 109.13(12)
C5 N1 C6 107.91(12)
C2AA P3 C5AA 105.83(8)
C2AA P3 C25 104.38(7)
C2AA P3 Ni1 105.57(5)
C5AA P3 C25 99.36(7)
C5AA P3 Ni1 114.99(5)
C25 P3 Ni1 125.02(5)
C0AA P5 C5 105.02(7)
C0AA P5 C19 108.51(7)
C0AA P5 Ni1 109.80(5)
C5 P5 C19 98.49(7)
C5 P5 Ni1 112.72(5)
C19 P5 Ni1 120.83(5)
C32 P7 Ni1 110.02(5)
C33 P7 C32 99.78(7)
C33 P7 Ni1 125.48(5)
C39 P7 C32 105.91(8)
C39 P7 C33 107.88(8)
C39 P7 Ni1 106.30(5)
C31 P9 Ni1 108.05(6)
C45 P9 C31 101.46(8)
C45 P9 Ni1 134.56(5)
C51 P9 C31 106.51(8)
C51 P9 C45 105.22(8)
C51 P9 Ni1 98.65(5)
P3 Ni1 P7 157.631(18)
P5 Ni1 P3 82.873(16)
P5 Ni1 P7 95.297(17)
P5 Ni1 P9 166.793(19)
P9 Ni1 P3 102.208(17)
P9 Ni1 P7 84.581(16)
H1'A C1' H1'B 107.5
C2' C1' H1'A 108.5
C2' C1' H1'B 108.5
C2' C1' P6 114.92(11)
P6 C1' H1'A 108.5
P6 C1' H1'B 108.5
C1' C2' H2'A 108.3
C1' C2' H2'B 108.3
C1' C2' C3' 116.07(15)
H2'A C2' H2'B 107.4
C3' C2' H2'A 108.3
C3' C2' H2'B 108.3
C2' C3' H3'A 109.2
C2' C3' H3'B 109.2
C2' C3' P4 112.05(11)
H3'A C3' H3'B 107.9
P4 C3' H3'A 109.2
P4 C3' H3'B 109.2
H4'A C4' H4'B 107.8
N1' C4' H4'A 109.0
N1' C4' H4'B 109.0
N1' C4' P4 112.97(11)
P4 C4' H4'A 109.0
P4 C4' H4'B 109.0
H5'A C5' H5'B 107.7
N1' C5' H5'A 108.8
N1' C5' H5'B 108.8
N1' C5' P6 113.69(11)
P6 C5' H5'A 108.8
P6 C5' H5'B 108.8
C7' C6' H6' 107.9
C7' C6' C13' 113.95(14)
C13' C6' H6' 107.9
N1' C6' H6' 107.9
N1' C6' C7' 110.67(13)
N1' C6' C13' 108.34(13)
C8' C7' C6' 118.69(15)
C12' C7' C6' 122.34(16)
C12' C7' C8' 118.91(16)
C7' C8' H8' 119.8
C9' C8' C7' 120.49(17)
C9' C8' H8' 119.8
C8' C9' H9' 119.8
C10' C9' C8' 120.42(18)
C10' C9' H9' 119.8
C9' C10' H10' 120.3
C9' C10' C11' 119.32(17)
C11' C10' H10' 120.3
C10' C11' H11' 119.7
C10' C11' C12' 120.61(18)
C12' C11' H11' 119.7
C7' C12' C11' 120.23(18)
C7' C12' H12' 119.9
C11' C12' H12' 119.9
C14' C13' C6' 118.94(18)
C18' C13' C6' 122.14(17)
C18' C13' C14' 118.69(18)
C13' C14' H14' 119.6
C15' C14' C13' 120.8(2)
C15' C14' H14' 119.6
C14' C15' H15' 119.9
C16' C15' C14' 120.3(2)
C16' C15' H15' 119.9
C15' C16' H16' 120.1
C15' C16' C17' 119.8(2)
C17' C16' H16' 120.1
C16' C17' H17' 119.9
C16' C17' C18' 120.2(2)
C18' C17' H17' 119.9
C13' C18' C17' 120.1(2)
C13' C18' H18' 119.9
C17' C18' H18' 119.9
C20' C19' H19' 108.0
C20' C19' C24' 110.42(15)
C20' C19' P6 110.10(12)
C24' C19' H19' 108.0
C24' C19' P6 112.12(12)
P6 C19' H19' 108.0
C19' C20' H20C 109.3
C19' C20' H20D 109.3
H20C C20' H20D 108.0
C21' C20' C19' 111.51(16)
C21' C20' H20C 109.3
C21' C20' H20D 109.3
C20' C21' H21C 109.6
C20' C21' H21D 109.6
H21C C21' H21D 108.1
C22' C21' C20' 110.40(17)
C22' C21' H21C 109.6
C22' C21' H21D 109.6
C21' C22' H22C 109.5
C21' C22' H22D 109.5
H22C C22' H22D 108.0
C23' C22' C21' 110.89(17)
C23' C22' H22C 109.5
C23' C22' H22D 109.5
C22' C23' H23C 109.3
C22' C23' H23D 109.3
C22' C23' C24' 111.47(17)
H23C C23' H23D 108.0
C24' C23' H23C 109.3
C24' C23' H23D 109.3
C19' C24' H24C 109.6
C19' C24' H24D 109.6
C23' C24' C19' 110.25(16)
C23' C24' H24C 109.6
C23' C24' H24D 109.6
H24C C24' H24D 108.1
C26' C25' H25' 107.1
C26' C25' C30' 110.12(14)
C26' C25' P4 111.57(11)
C30' C25' H25' 107.1
C30' C25' P4 113.42(11)
P4 C25' H25' 107.1
C25' C26' H26C 109.7
C25' C26' H26D 109.7
H26C C26' H26D 108.2
C27' C26' C25' 109.99(14)
C27' C26' H26C 109.7
C27' C26' H26D 109.7
C26' C27' H27C 109.5
C26' C27' H27D 109.5
H27C C27' H27D 108.1
C28' C27' C26' 110.54(15)
C28' C27' H27C 109.5
C28' C27' H27D 109.5
C27' C28' H28C 109.3
C27' C28' H28D 109.3
H28C C28' H28D 108.0
C29' C28' C27' 111.42(16)
C29' C28' H28C 109.3
C29' C28' H28D 109.3
C28' C29' H29C 109.1
C28' C29' H29D 109.1
C28' C29' C30' 112.47(16)
H29C C29' H29D 107.8
C30' C29' H29C 109.1
C30' C29' H29D 109.1
C25' C30' H30C 109.6
C25' C30' H30D 109.6
C29' C30' C25' 110.45(14)
C29' C30' H30C 109.6
C29' C30' H30D 109.6
H30C C30' H30D 108.1
H31C C31' H31D 108.1
C32' C31' H31C 109.5
C32' C31' H31D 109.5
C32' C31' P10 110.52(12)
P10 C31' H31C 109.5
P10 C31' H31D 109.5
C31' C32' H32C 110.1
C31' C32' H32D 110.1
C31' C32' P8 107.90(12)
H32C C32' H32D 108.4
P8 C32' H32C 110.1
P8 C32' H32D 110.1
C34' C33' C38' 118.32(16)
C34' C33' P8 121.41(14)
C38' C33' P8 120.28(13)
C33' C34' H34' 120.0
C33' C34' C35' 120.00(19)
C35' C34' H34' 120.0
C34' C35' H35' 119.5
C36' C35' C34' 121.1(2)
C36' C35' H35' 119.5
C35' C36' H36' 120.2
C35' C36' C37' 119.52(19)
C37' C36' H36' 120.2
C36' C37' H37' 120.0
C36' C37' C38' 120.00(19)
C38' C37' H37' 120.0
C33' C38' H38' 119.5
C37' C38' C33' 121.08(18)
C37' C38' H38' 119.5
C40' C39' P8 119.35(13)
C44' C39' C40' 119.40(16)
C44' C39' P8 121.23(13)
C39' C40' H40' 120.1
C41' C40' C39' 119.75(18)
C41' C40' H40' 120.1
C40' C41' H41' 119.9
C40' C41' C42' 120.24(18)
C42' C41' H41' 119.9
C41' C42' H42' 119.9
C43' C42' C41' 120.17(17)
C43' C42' H42' 119.9
C42' C43' H43' 120.0
C42' C43' C44' 119.94(18)
C44' C43' H43' 120.0
C39' C44' C43' 120.44(17)
C39' C44' H44' 119.8
C43' C44' H44' 119.8
C46' C45' P10 119.05(16)
C50' C45' C46' 119.51(18)
C50' C45' P10 121.23(16)
C45' C46' H46' 120.0
C47' C46' C45' 119.9(2)
C47' C46' H46' 120.0
C46' C47' H47' 119.6
C48' C47' C46' 120.7(3)
C48' C47' H47' 119.6
C47' C48' H48' 120.1
C47' C48' C49' 119.8(2)
C49' C48' H48' 120.1
C48' C49' H49' 119.6
C48' C49' C50' 120.8(2)
C50' C49' H49' 119.6
C45' C50' C49' 119.2(2)
C45' C50' H50' 120.4
C49' C50' H50' 120.4
C52' C51' C56' 118.92(18)
C52' C51' P10 117.99(13)
C56' C51' P10 122.69(15)
C51' C52' H52' 119.7
C53' C52' C51' 120.58(17)
C53' C52' H52' 119.7
C52' C53' H53' 120.2
C52' C53' C54' 119.6(2)
C54' C53' H53' 120.2
C53' C54' H54' 119.9
C55' C54' C53' 120.1(2)
C55' C54' H54' 119.9
C54' C55' H55' 119.7
C56' C55' C54' 120.65(19)
C56' C55' H55' 119.7
C51' C56' H56' 120.0
C55' C56' C51' 119.9(2)
C55' C56' H56' 120.0
C4' N1' C5' 108.75(12)
C4' N1' C6' 111.11(12)
C5' N1' C6' 107.84(12)
C3' P4 C4' 106.12(8)
C3' P4 C25' 110.33(8)
C3' P4 Ni1' 107.58(6)
C4' P4 C25' 99.30(7)
C4' P4 Ni1' 114.46(5)
C25' P4 Ni1' 118.33(5)
C1' P6 C19' 108.16(8)
C1' P6 Ni1' 105.10(6)
C5' P6 C1' 103.07(8)
C5' P6 C19' 99.71(8)
C5' P6 Ni1' 116.92(6)
C19' P6 Ni1' 122.25(6)
C32' P8 C33' 105.37(8)
C32' P8 Ni1' 103.04(6)
C33' P8 Ni1' 116.89(6)
C39' P8 C32' 104.24(8)
C39' P8 C33' 102.50(8)
C39' P8 Ni1' 122.98(6)
C31' P10 Ni1' 108.43(6)
C45' P10 C31' 102.74(9)
C45' P10 Ni1' 133.87(6)
C51' P10 C31' 106.91(9)
C51' P10 C45' 106.21(9)
C51' P10 Ni1' 96.35(6)
P4 Ni1' P6 83.338(17)
P4 Ni1' P8 96.674(17)
P4 Ni1' P10 162.045(19)
P6 Ni1' P8 150.872(19)
P6 Ni1' P10 103.752(18)
P10 Ni1' P8 85.113(17)
F9 B3 F11 112.5(2)
F9 B3 F12 100.0(2)
F9 B3 F10A 89.5(3)
F10 B3 F9 116.8(2)
F10 B3 F11 113.9(2)
F10 B3 F12 102.7(3)
F11 B3 F12 109.2(2)
F11 B3 F10A 94.8(3)
F12A B3 F9 130.8(5)
F12A B3 F11 113.8(3)
F12A B3 F10A 102.2(7)
F1 B1 F4 109.7(4)
F2 B1 F1 115.0(4)
F2 B1 F3 110.1(6)
F2 B1 F4 109.8(3)
F3 B1 F1 105.3(5)
F3 B1 F4 106.6(5)
F3A B1 F1A 108(3)
F3A B1 F2A 110.0(16)
F3A B1 F4A 124.3(18)
F1A B1 F2A 95.7(13)
F4A B1 F1A 122(3)
F4A B1 F2A 89(2)
H57A C57 H57B 107.6
H57C C57 H57D 108.6
Cl1 C57 H57A 108.7
Cl1 C57 H57B 108.7
Cl1 C57 H57C 110.3
Cl1 C57 H57D 110.3
Cl1 C57 Cl2 114.4(2)
Cl2 C57 H57A 108.7
Cl2 C57 H57B 108.7
Cl2A C57 H57C 110.3
Cl2A C57 H57D 110.3
Cl2A C57 Cl1 107.1(5)
H58A C58 H58B 108.0
Cl3 C58 H58A 109.4
Cl3 C58 H58B 109.4
Cl3 C58 Cl4 111.36(12)
Cl4 C58 H58A 109.4
Cl4 C58 H58B 109.4
F13 B4 F14 109.63(16)
F13 B4 F15 108.86(17)
F13 B4 F16 109.93(16)
F14 B4 F15 108.49(15)
F16 B4 F14 110.25(17)
F16 B4 F15 109.66(16)
F5 B2 F7 109.32(17)
F5 B2 F8 109.99(16)
F6 B2 F5 109.78(17)
F6 B2 F7 109.39(16)
F6 B2 F8 109.09(17)
F8 B2 F7 109.25(17)
C4AA C3AA C6 122.17(18)
C4AA C3AA C3 125.2(4)
C3 C3AA C6 112.5(4)
C3A C3AA C6 128.3(6)
C3A C3AA C4AA 108.8(7)
C3AA C4AA H4AA 124.6
C3AA C4AA H4AB 112.7
C3AA C4AA C1 110.7(6)
C1 C4AA H4AA 124.6
C1A C4AA C3AA 134.5(7)
C1A C4AA H4AB 112.7
C3AA C3 H3 121.7
C4 C3 C3AA 116.6(6)
C4 C3 H3 121.7
C4AA C1 H1 116.7
C2 C1 C4AA 126.6(7)
C2 C1 H1 116.7
C1 C2 H2 120.3
C4 C2 C1 119.4(7)
C4 C2 H2 120.3
C3 C4 H4 119.3
C2 C4 C3 121.3(6)
C2 C4 H4 119.3
C3AA C3A H3A 117.4
C3AA C3A C4A 125.2(9)
C4A C3A H3A 117.4
C3A C4A H4A 120.0
C2A C4A C3A 120.0(8)
C2A C4A H4A 120.0
C4A C2A H2A 119.5
C4A C2A C1A 121.0(10)
C1A C2A H2A 119.5
C4AA C1A H1A 124.9
C2A C1A C4AA 110.2(9)
C2A C1A H1A 124.9

loop_
_geom_bond_atom_site_label_1
_geom_bond_atom_site_label_2
_geom_bond_distance
C0AA H0AA 0.9900
C0AA H0AB 0.9900
C0AA C1AA 1.531(2)
C0AA P5 1.8337(17)
C1AA H1AA 0.9900
C1AA H1AB 0.9900
C1AA C2AA 1.529(2)
C2AA H2AA 0.9900
C2AA H2AB 0.9900
C2AA P3 1.8404(17)
C5AA H5AA 0.9900
C5AA H5AB 0.9900
C5AA N1 1.459(2)
C5AA P3 1.8427(15)
C5 H5A 0.9900
C5 H5B 0.9900
C5 N1 1.463(2)
C5 P5 1.8360(16)
C6 H6 1.0000
C6 C13 1.519(2)
C6 N1 1.503(2)
C6 C3AA 1.516(2)
C13 C14 1.390(2)
C13 C18 1.391(3)
C14 H14 0.9500
C14 C15 1.391(3)
C15 H15 0.9500
C15 C16 1.376(3)
C16 H16 0.9500
C16 C17 1.387(3)
C17 H17 0.9500
C17 C18 1.390(3)
C18 H18 0.9500
C19 H19 1.0000
C19 C20 1.537(2)
C19 C24 1.540(2)
C19 P5 1.8537(16)
C20 H20A 0.9900
C20 H20B 0.9900
C20 C21 1.527(2)
C21 H21A 0.9900
C21 H21B 0.9900
C21 C22 1.530(2)
C22 H22A 0.9900
C22 H22B 0.9900
C22 C23 1.517(3)
C23 H23A 0.9900
C23 H23B 0.9900
C23 C24 1.528(2)
C24 H24A 0.9900
C24 H24B 0.9900
C25 H25 1.0000
C25 C26 1.533(2)
C25 C30 1.545(2)
C25 P3 1.8541(16)
C26 H26A 0.9900
C26 H26B 0.9900
C26 C27 1.532(2)
C27 H27A 0.9900
C27 H27B 0.9900
C27 C28 1.529(2)
C28 H28A 0.9900
C28 H28B 0.9900
C28 C29 1.517(3)
C29 H29A 0.9900
C29 H29B 0.9900
C29 C30 1.530(2)
C30 H30A 0.9900
C30 H30B 0.9900
C31 H31A 0.9900
C31 H31B 0.9900
C31 C32 1.526(2)
C31 P9 1.8304(16)
C32 H32A 0.9900
C32 H32B 0.9900
C32 P7 1.8497(16)
C33 C34 1.395(2)
C33 C38 1.399(2)
C33 P7 1.8256(17)
C34 H34 0.9500
C34 C35 1.388(2)
C35 H35 0.9500
C35 C36 1.392(3)
C36 H36 0.9500
C36 C37 1.379(3)
C37 H37 0.9500
C37 C38 1.393(2)
C38 H38 0.9500
C39 C40 1.400(2)
C39 C44 1.400(2)
C39 P7 1.8166(17)
C40 H40 0.9500
C40 C41 1.385(3)
C41 H41 0.9500
C41 C42 1.388(3)
C42 H42 0.9500
C42 C43 1.378(3)
C43 H43 0.9500
C43 C44 1.387(3)
C44 H44 0.9500
C45 C46 1.400(2)
C45 C50 1.396(2)
C45 P9 1.8207(17)
C46 H46 0.9500
C46 C47 1.387(3)
C47 H47 0.9500
C47 C48 1.385(3)
C48 H48 0.9500
C48 C49 1.378(3)
C49 H49 0.9500
C49 C50 1.390(2)
C50 H50 0.9500
C51 C52 1.400(2)
C51 C56 1.402(2)
C51 P9 1.8188(17)
C52 H52 0.9500
C52 C53 1.390(2)
C53 H53 0.9500
C53 C54 1.389(3)
C54 H54 0.9500
C54 C55 1.392(3)
C55 H55 0.9500
C55 C56 1.386(3)
C56 H56 0.9500
P3 Ni1 2.2384(4)
P5 Ni1 2.2268(4)
P7 Ni1 2.2617(4)
P9 Ni1 2.2373(5)
C1' H1'A 0.9900
C1' H1'B 0.9900
C1' C2' 1.528(2)
C1' P6 1.8404(17)
C2' H2'A 0.9900
C2' H2'B 0.9900
C2' C3' 1.535(2)
C3' H3'A 0.9900
C3' H3'B 0.9900
C3' P4 1.8303(16)
C4' H4'A 0.9900
C4' H4'B 0.9900
C4' N1' 1.460(2)
C4' P4 1.8362(17)
C5' H5'A 0.9900
C5' H5'B 0.9900
C5' N1' 1.462(2)
C5' P6 1.8298(17)
C6' H6' 1.0000
C6' C7' 1.515(2)
C6' C13' 1.519(2)
C6' N1' 1.504(2)
C7' C8' 1.392(2)
C7' C12' 1.390(2)
C8' H8' 0.9500
C8' C9' 1.390(2)
C9' H9' 0.9500
C9' C10' 1.381(3)
C10' H10' 0.9500
C10' C11' 1.385(3)
C11' H11' 0.9500
C11' C12' 1.390(3)
C12' H12' 0.9500
C13' C14' 1.391(3)
C13' C18' 1.388(3)
C14' H14' 0.9500
C14' C15' 1.384(3)
C15' H15' 0.9500
C15' C16' 1.370(4)
C16' H16' 0.9500
C16' C17' 1.382(4)
C17' H17' 0.9500
C17' C18' 1.396(3)
C18' H18' 0.9500
C19' H19' 1.0000
C19' C20' 1.537(3)
C19' C24' 1.541(2)
C19' P6 1.8544(17)
C20' H20C 0.9900
C20' H20D 0.9900
C20' C21' 1.530(2)
C21' H21C 0.9900
C21' H21D 0.9900
C21' C22' 1.519(3)
C22' H22C 0.9900
C22' H22D 0.9900
C22' C23' 1.512(3)
C23' H23C 0.9900
C23' H23D 0.9900
C23' C24' 1.534(3)
C24' H24C 0.9900
C24' H24D 0.9900
C25' H25' 1.0000
C25' C26' 1.542(2)
C25' C30' 1.543(2)
C25' P4 1.8490(16)
C26' H26C 0.9900
C26' H26D 0.9900
C26' C27' 1.532(2)
C27' H27C 0.9900
C27' H27D 0.9900
C27' C28' 1.522(3)
C28' H28C 0.9900
C28' H28D 0.9900
C28' C29' 1.520(3)
C29' H29C 0.9900
C29' H29D 0.9900
C29' C30' 1.537(2)
C30' H30C 0.9900
C30' H30D 0.9900
C31' H31C 0.9900
C31' H31D 0.9900
C31' C32' 1.525(3)
C31' P10 1.8471(18)
C32' H32C 0.9900
C32' H32D 0.9900
C32' P8 1.8289(18)
C33' C34' 1.390(3)
C33' C38' 1.399(2)
C33' P8 1.8302(17)
C34' H34' 0.9500
C34' C35' 1.395(3)
C35' H35' 0.9500
C35' C36' 1.377(3)
C36' H36' 0.9500
C36' C37' 1.378(3)
C37' H37' 0.9500
C37' C38' 1.389(2)
C38' H38' 0.9500
C39' C40' 1.404(2)
C39' C44' 1.390(2)
C39' P8 1.8172(17)
C40' H40' 0.9500
C40' C41' 1.387(3)
C41' H41' 0.9500
C41' C42' 1.393(3)
C42' H42' 0.9500
C42' C43' 1.380(3)
C43' H43' 0.9500
C43' C44' 1.392(2)
C44' H44' 0.9500
C45' C46' 1.393(3)
C45' C50' 1.393(3)
C45' P10 1.8209(18)
C46' H46' 0.9500
C46' C47' 1.387(3)
C47' H47' 0.9500
C47' C48' 1.370(4)
C48' H48' 0.9500
C48' C49' 1.374(4)
C49' H49' 0.9500
C49' C50' 1.399(3)
C50' H50' 0.9500
C51' C52' 1.399(3)
C51' C56' 1.403(2)
C51' P10 1.8118(19)
C52' H52' 0.9500
C52' C53' 1.387(3)
C53' H53' 0.9500
C53' C54' 1.390(3)
C54' H54' 0.9500
C54' C55' 1.383(3)
C55' H55' 0.9500
C55' C56' 1.380(3)
C56' H56' 0.9500
P4 Ni1' 2.2075(4)
P6 Ni1' 2.2217(5)
P8 Ni1' 2.2446(5)
P10 Ni1' 2.2371(5)
B3 F9 1.358(3)
B3 F10 1.346(3)
B3 F11 1.388(3)
B3 F12 1.520(4)
B3 F12A 1.131(5)
B3 F10A 1.612(6)
B1 F1 1.397(8)
B1 F2 1.312(5)
B1 F3 1.395(7)
B1 F4 1.428(3)
B1 F3A 1.25(2)
B1 F1A 1.357(13)
B1 F2A 1.56(2)
B1 F4A 1.270(11)
C57 H57A 0.9900
C57 H57B 0.9900
C57 H57C 0.9900
C57 H57D 0.9900
C57 Cl1 1.752(3)
C57 Cl2 1.836(5)
C57 Cl2A 1.653(6)
C58 H58A 0.9900
C58 H58B 0.9900
C58 Cl3 1.752(2)
C58 Cl4 1.760(2)
B4 F13 1.374(2)
B4 F14 1.396(2)
B4 F15 1.402(2)
B4 F16 1.380(2)
B2 F5 1.388(2)
B2 F6 1.385(2)
B2 F7 1.399(2)
B2 F8 1.389(2)
C3AA C4AA 1.386(3)
C3AA C3 1.495(9)
C3AA C3A 1.277(13)
C4AA H4AA 0.9500
C4AA H4AB 0.9500
C4AA C1 1.458(10)
C4AA C1A 1.364(12)
C3 H3 0.9500
C3 C4 1.394(11)
C1 H1 0.9500
C1 C2 1.383(9)
C2 H2 0.9500
C2 C4 1.364(11)
C4 H4 0.9500
C3A H3A 0.9500
C3A C4A 1.403(16)
C4A H4A 0.9500
C4A C2A 1.359(17)
C2A H2A 0.9500
C2A C1A 1.364(11)
C1A H1A 0.9500

loop_
_geom_torsion_atom_site_label_1
_geom_torsion_atom_site_label_2
_geom_torsion_atom_site_label_3
_geom_torsion_atom_site_label_4
_geom_torsion
C0AA C1AA C2AA P3 60.28(17)
C1AA C0AA P5 C5 109.36(12)
C1AA C0AA P5 C19 -146.10(11)
C1AA C0AA P5 Ni1 -12.08(12)
C1AA C2AA P3 C5AA -105.38(13)
C1AA C2AA P3 C25 150.31(12)
C1AA C2AA P3 Ni1 16.96(13)
C6 C13 C14 C15 -177.85(17)
C6 C13 C18 C17 177.85(16)
C6 C3AA C4AA C1 179.5(4)
C6 C3AA C4AA C1A 176.5(7)
C6 C3AA C3 C4 179.8(5)
C6 C3AA C3A C4A -175.6(7)
C13 C6 N1 C5AA -176.39(13)
C13 C6 N1 C5 -57.94(17)
C13 C6 C3AA C4AA -78.4(2)
C13 C6 C3AA C3 105.0(4)
C13 C6 C3AA C3A 90.4(8)
C13 C14 C15 C16 0.0(3)
C14 C13 C18 C17 -0.6(3)
C14 C15 C16 C17 -0.8(3)
C15 C16 C17 C18 0.8(3)
C16 C17 C18 C13 -0.1(3)
C18 C13 C14 C15 0.6(3)
C19 C20 C21 C22 -57.97(18)
C20 C19 C24 C23 -54.02(18)
C20 C19 P5 C0AA -157.53(11)
C20 C19 P5 C5 -48.48(12)
C20 C19 P5 Ni1 74.46(12)
C20 C21 C22 C23 59.24(19)
C21 C22 C23 C24 -58.38(19)
C22 C23 C24 C19 55.69(19)
C24 C19 C20 C21 55.61(17)
C24 C19 P5 C0AA -32.64(13)
C24 C19 P5 C5 76.41(13)
C24 C19 P5 Ni1 -160.65(9)
C25 C26 C27 C28 57.44(19)
C26 C25 C30 C29 58.23(17)
C26 C25 P3 C2AA 158.54(11)
C26 C25 P3 C5AA 49.42(12)
C26 C25 P3 Ni1 -80.25(12)
C26 C27 C28 C29 -55.1(2)
C27 C28 C29 C30 55.2(2)
C28 C29 C30 C25 -57.21(19)
C30 C25 C26 C27 -58.49(17)
C30 C25 P3 C2AA 35.40(13)
C30 C25 P3 C5AA -73.73(13)
C30 C25 P3 Ni1 156.60(9)
C31 C32 P7 C33 -149.37(12)
C31 C32 P7 C39 98.72(13)
C31 C32 P7 Ni1 -15.77(13)
C32 C31 P9 C45 170.57(12)
C32 C31 P9 C51 60.73(13)
C32 C31 P9 Ni1 -44.43(13)
C33 C34 C35 C36 -0.6(2)
C34 C33 C38 C37 1.0(2)
C34 C33 P7 C32 76.13(13)
C34 C33 P7 C39 -173.51(12)
C34 C33 P7 Ni1 -47.20(14)
C34 C35 C36 C37 0.6(3)
C35 C36 C37 C38 0.2(3)
C36 C37 C38 C33 -1.1(3)
C38 C33 C34 C35 -0.2(2)
C38 C33 P7 C32 -95.25(14)
C38 C33 P7 C39 15.11(16)
C38 C33 P7 Ni1 141.42(12)
C39 C40 C41 C42 -0.8(3)
C40 C39 C44 C43 -0.5(3)
C40 C39 P7 C32 152.91(13)
C40 C39 P7 C33 46.79(15)
C40 C39 P7 Ni1 -90.07(14)
C40 C41 C42 C43 0.5(3)
C41 C42 C43 C44 -0.3(3)
C42 C43 C44 C39 0.3(3)
C44 C39 C40 C41 0.7(2)
C44 C39 P7 C32 -31.29(15)
C44 C39 P7 C33 -137.41(13)
C44 C39 P7 Ni1 85.73(14)
C45 C46 C47 C48 -1.4(3)
C46 C45 C50 C49 0.2(2)
C46 C45 P9 C31 44.76(15)
C46 C45 P9 C51 155.60(13)
C46 C45 P9 Ni1 -85.29(14)
C46 C47 C48 C49 0.9(3)
C47 C48 C49 C50 0.1(3)
C48 C49 C50 C45 -0.7(3)
C50 C45 C46 C47 0.8(3)
C50 C45 P9 C31 -129.22(14)
C50 C45 P9 C51 -18.38(15)
C50 C45 P9 Ni1 100.73(14)
C51 C52 C53 C54 -0.9(3)
C52 C51 C56 C55 3.0(2)
C52 C51 P9 C31 -150.61(13)
C52 C51 P9 C45 102.21(13)
C52 C51 P9 Ni1 -38.77(13)
C52 C53 C54 C55 2.3(3)
C53 C54 C55 C56 -1.0(3)
C54 C55 C56 C51 -1.7(3)
C56 C51 C52 C53 -1.7(2)
C56 C51 P9 C31 25.05(16)
C56 C51 P9 C45 -82.13(15)
C56 C51 P9 Ni1 136.89(13)
N1 C5AA P3 C2AA 48.55(13)
N1 C5AA P3 C25 156.52(12)
N1 C5AA P3 Ni1 -67.55(12)
N1 C5 P5 C0AA -47.02(13)
N1 C5 P5 C19 -158.88(12)
N1 C5 P5 Ni1 72.49(12)
N1 C6 C13 C14 116.94(17)
N1 C6 C13 C18 -61.5(2)
N1 C6 C3AA C4AA 45.2(2)
N1 C6 C3AA C3 -131.4(4)
N1 C6 C3AA C3A -146.1(8)
P3 C5AA N1 C5 67.90(15)
P3 C5AA N1 C6 -174.41(11)
P3 C25 C26 C27 176.86(11)
P3 C25 C30 C29 -176.75(11)
P5 C0AA C1AA C2AA -62.18(16)
P5 C5 N1 C5AA -71.50(15)
P5 C5 N1 C6 170.04(11)
P5 C19 C20 C21 -179.06(11)
P5 C19 C24 C23 -178.66(12)
P7 C33 C34 C35 -171.91(12)
P7 C33 C38 C37 172.25(13)
P7 C39 C40 C41 176.57(13)
P7 C39 C44 C43 -176.46(14)
P9 C31 C32 P7 37.55(15)
P9 C45 C46 C47 -173.26(14)
P9 C45 C50 C49 174.17(13)
P9 C51 C52 C53 174.10(13)
P9 C51 C56 C55 -172.62(13)
C1' C2' C3' P4 59.08(17)
C2' C1' P6 C5' 107.49(13)
C2' C1' P6 C19' -147.54(13)
C2' C1' P6 Ni1' -15.46(14)
C2' C3' P4 C4' -105.85(13)
C2' C3' P4 C25' 147.51(12)
C2' C3' P4 Ni1' 17.10(13)
C6' C7' C8' C9' 177.62(15)
C6' C7' C12' C11' -176.60(17)
C6' C13' C14' C15' -173.7(2)
C6' C13' C18' C17' 175.21(17)
C7' C6' C13' C14' -120.04(19)
C7' C6' C13' C18' 65.5(2)
C7' C6' N1' C4' 53.33(17)
C7' C6' N1' C5' 172.42(13)
C7' C8' C9' C10' -0.6(3)
C8' C7' C12' C11' 0.5(3)
C8' C9' C10' C11' -0.2(3)
C9' C10' C11' C12' 1.1(3)
C10' C11' C12' C7' -1.3(3)
C12' C7' C8' C9' 0.4(3)
C13' C6' C7' C8' 106.28(18)
C13' C6' C7' C12' -76.6(2)
C13' C6' N1' C4' 178.93(13)
C13' C6' N1' C5' -61.98(16)
C13' C14' C15' C16' -1.5(4)
C14' C13' C18' C17' 0.7(3)
C14' C15' C16' C17' 0.5(4)
C15' C16' C17' C18' 1.2(3)
C16' C17' C18' C13' -1.8(3)
C18' C13' C14' C15' 0.9(3)
C19' C20' C21' C22' -56.5(2)
C20' C19' C24' C23' -55.1(2)
C20' C19' P6 C1' -155.70(12)
C20' C19' P6 C5' -48.39(13)
C20' C19' P6 Ni1' 82.23(13)
C20' C21' C22' C23' 57.2(2)
C21' C22' C23' C24' -58.0(2)
C22' C23' C24' C19' 56.7(2)
C24' C19' C20' C21' 55.7(2)
C24' C19' P6 C1' -32.34(15)
C24' C19' P6 C5' 74.97(14)
C24' C19' P6 Ni1' -154.42(11)
C25' C26' C27' C28' 59.0(2)
C26' C25' C30' C29' 55.95(19)
C26' C25' P4 C3' 158.02(11)
C26' C25' P4 C4' 46.88(13)
C26' C25' P4 Ni1' -77.52(12)
C26' C27' C28' C29' -56.4(2)
C27' C28' C29' C30' 54.2(2)
C28' C29' C30' C25' -53.9(2)
C30' C25' C26' C27' -58.97(18)
C30' C25' P4 C3' 32.97(15)
C30' C25' P4 C4' -78.17(13)
C30' C25' P4 Ni1' 157.42(10)
C31' C32' P8 C33' -177.13(12)
C31' C32' P8 C39' 75.33(14)
C31' C32' P8 Ni1' -54.10(13)
C32' C31' P10 C45' 130.24(14)
C32' C31' P10 C51' -118.17(14)
C32' C31' P10 Ni1' -15.28(15)
C33' C34' C35' C36' -1.9(4)
C34' C33' C38' C37' 0.5(3)
C34' C33' P8 C32' 36.91(17)
C34' C33' P8 C39' 145.70(16)
C34' C33' P8 Ni1' -76.78(16)
C34' C35' C36' C37' 1.4(4)
C35' C36' C37' C38' 0.1(3)
C36' C37' C38' C33' -1.0(3)
C38' C33' C34' C35' 1.0(3)
C38' C33' P8 C32' -143.71(14)
C38' C33' P8 C39' -34.91(16)
C38' C33' P8 Ni1' 102.61(14)
C39' C40' C41' C42' 0.4(3)
C40' C39' C44' C43' 2.0(2)
C40' C39' P8 C32' 63.33(15)
C40' C39' P8 C33' -46.32(15)
C40' C39' P8 Ni1' 179.57(11)
C40' C41' C42' C43' 1.3(3)
C41' C42' C43' C44' -1.3(3)
C42' C43' C44' C39' -0.4(3)
C44' C39' C40' C41' -2.0(3)
C44' C39' P8 C32' -117.85(14)
C44' C39' P8 C33' 132.50(14)
C44' C39' P8 Ni1' -1.61(16)
C45' C46' C47' C48' -0.1(3)
C46' C45' C50' C49' 0.9(3)
C46' C45' P10 C31' -55.67(17)
C46' C45' P10 C51' -167.78(15)
C46' C45' P10 Ni1' 76.16(17)
C46' C47' C48' C49' 0.8(3)
C47' C48' C49' C50' -0.7(4)
C48' C49' C50' C45' -0.2(3)
C50' C45' C46' C47' -0.8(3)
C50' C45' P10 C31' 119.03(17)
C50' C45' P10 C51' 6.92(18)
C50' C45' P10 Ni1' -109.13(16)
C51' C52' C53' C54' 0.0(3)
C52' C51' C56' C55' -4.0(3)
C52' C51' P10 C31' 148.37(14)
C52' C51' P10 C45' -102.45(15)
C52' C51' P10 Ni1' 36.89(14)
C52' C53' C54' C55' -3.9(3)
C53' C54' C55' C56' 3.8(3)
C54' C55' C56' C51' 0.2(3)
C56' C51' C52' C53' 3.9(3)
C56' C51' P10 C31' -24.38(18)
C56' C51' P10 C45' 84.80(17)
C56' C51' P10 Ni1' -135.86(15)
N1' C4' P4 C3' 46.36(13)
N1' C4' P4 C25' 160.80(11)
N1' C4' P4 Ni1' -72.13(11)
N1' C5' P6 C1' -49.48(13)
N1' C5' P6 C19' -160.84(12)
N1' C5' P6 Ni1' 65.21(12)
N1' C6' C7' C8' -131.34(16)
N1' C6' C7' C12' 45.8(2)
N1' C6' C13' C14' 116.31(18)
N1' C6' C13' C18' -58.1(2)
P4 C4' N1' C5' 73.78(14)
P4 C4' N1' C6' -167.67(10)
P4 C25' C26' C27' 174.16(12)
P4 C25' C30' C29' -178.21(13)
P6 C1' C2' C3' -60.61(18)
P6 C5' N1' C4' -69.79(15)
P6 C5' N1' C6' 169.63(11)
P6 C19' C20' C21' -179.98(13)
P6 C19' C24' C23' -178.23(13)
P8 C33' C34' C35' -179.64(17)
P8 C33' C38' C37' -178.93(14)
P8 C39' C40' C41' 176.81(14)
P8 C39' C44' C43' -176.78(13)
P10 C31' C32' P8 44.29(16)
P10 C45' C46' C47' 174.00(15)
P10 C45' C50' C49' -173.76(16)
P10 C51' C52' C53' -169.17(14)
P10 C51' C56' C55' 168.73(16)
C3AA C6 C13 C14 -119.02(18)
C3AA C6 C13 C18 62.5(2)
C3AA C6 N1 C5AA 59.33(18)
C3AA C6 N1 C5 177.79(14)
C3AA C4AA C1 C2 3.3(9)
C3AA C4AA C1A C2A -2.0(12)
C3AA C3 C4 C2 -0.5(10)
C3AA C3A C4A C2A 2.7(16)
C4AA C3AA C3 C4 3.3(8)
C4AA C3AA C3A C4A -5.7(12)
C4AA C1 C2 C4 -1.0(12)
C3 C3AA C4AA C1 -4.4(6)
C1 C2 C4 C3 -0.5(11)
C3A C3AA C4AA C1A 5.8(9)
C3A C4A C2A C1A 1.9(14)
C4A C2A C1A C4AA -2.2(13)
